data_4117797
loop_
_publ_author_name
'Bo Zheng'
'Xu-Dong Chen'
'Shao-Liang Zheng'
'R. H. Holm'

_publ_section_title
;
 Selenium as a Structural Surrogate of Sulfur: Template-Assisted Assembly
 of Five Types of Tungsten-Iron-Sulfur/Selenium Clusters and the
 Structural Fate of Chalcogenide Reactants
;
_journal_name_full 'Journal of the American Chemical Society'
_journal_page_first 6479
_journal_page_last 6490
_journal_paper_doi 10.1021/ja3010539
_journal_volume 134
_journal_year 2012
_chemical_formula_moiety 'C65 H132 B2 Fe6 N17 O2.5 S9 Se2 W2'
_chemical_formula_sum 'C65 H132 B2 Fe6 N17 O2.5 S9 Se2 W2'
_chemical_formula_weight 2362.76
_chemical_name_systematic
; 
 ? 
;
_space_group_IT_number 14
_symmetry_cell_setting monoclinic
_symmetry_space_group_name_Hall '-P 2yn'
_symmetry_space_group_name_H-M 'P 1 21/n 1'
_atom_sites_solution_hydrogens geom
_atom_sites_solution_primary direct
_atom_sites_solution_secondary difmap
_audit_creation_method SHELXL-97
_cell_angle_alpha 90.00
_cell_angle_beta 93.757(3)
_cell_angle_gamma 90.00
_cell_formula_units_Z 4
_cell_length_a 23.704(3)
_cell_length_b 18.9992(19)
_cell_length_c 25.383(3)
_cell_measurement_reflns_used 29238
_cell_measurement_temperature 100(1)
_cell_measurement_theta_max 25.437
_cell_measurement_theta_min 2.161
_cell_volume 11407(2)
_computing_cell_refinement 'SAINT 7.46A (Bruker-AXS, 2009)'
_computing_data_collection 'APEx2 v2009.3.0 (Bruker-AXS, 2009)'
_computing_data_reduction 'SAINT 7.46A (Bruker-AXS, 2009)'
_computing_molecular_graphics 'Bruker SHELXTL (Sheldrick, 2008)'
_computing_publication_material 'Bruker SHELXTL (Sheldrick, 2008)'
_computing_structure_refinement 'SHELXL-97 (Sheldrick, 2008)'
_computing_structure_solution 'SHELXS-97 (Sheldrick, 2008)'
_diffrn_ambient_temperature 100(1)
_diffrn_measured_fraction_theta_full 0.998
_diffrn_measured_fraction_theta_max 0.998
_diffrn_measurement_device_type
;
Bruker D8 goniometer with CCD area detector
;
_diffrn_measurement_method 'phi and omega scans'
_diffrn_radiation_monochromator graphite
_diffrn_radiation_source 'fine-focus sealed tube'
_diffrn_radiation_type MoK\a
_diffrn_radiation_wavelength 0.71073
_diffrn_reflns_av_R_equivalents 0.0547
_diffrn_reflns_av_sigmaI/netI 0.0391
_diffrn_reflns_limit_h_max 28
_diffrn_reflns_limit_h_min -28
_diffrn_reflns_limit_k_max 23
_diffrn_reflns_limit_k_min -23
_diffrn_reflns_limit_l_max 30
_diffrn_reflns_limit_l_min -30
_diffrn_reflns_number 139968
_diffrn_reflns_theta_full 25.70
_diffrn_reflns_theta_max 25.70
_diffrn_reflns_theta_min 1.56
_exptl_absorpt_coefficient_mu 3.591
_exptl_absorpt_correction_T_max 0.5337
_exptl_absorpt_correction_T_min 0.4329
_exptl_absorpt_correction_type multi-scan
_exptl_absorpt_process_details 'SADABS(Sheldrick, 2008)'
_exptl_crystal_colour black
_exptl_crystal_density_diffrn 1.376
_exptl_crystal_description block
_exptl_crystal_F_000 4748
_exptl_crystal_size_max 0.28
_exptl_crystal_size_mid 0.21
_exptl_crystal_size_min 0.20
_refine_diff_density_max 1.813
_refine_diff_density_min -1.696
_refine_diff_density_rms 0.155
_refine_ls_extinction_method none
_refine_ls_goodness_of_fit_ref 1.032
_refine_ls_hydrogen_treatment constr
_refine_ls_matrix_type full
_refine_ls_number_parameters 973
_refine_ls_number_reflns 21651
_refine_ls_number_restraints 204
_refine_ls_restrained_S_all 1.035
_refine_ls_R_factor_all 0.0663
_refine_ls_R_factor_gt 0.0481
_refine_ls_shift/su_max 0.003
_refine_ls_shift/su_mean 0.000
_refine_ls_structure_factor_coef Fsqd
_refine_ls_weighting_details 'calc w=1/[\s^2^(Fo^2^)+(0.0891P)^2^+35.0102P] where P=(Fo^2^+2Fc^2^)/3'
_refine_ls_weighting_scheme calc
_refine_ls_wR_factor_gt 0.1380
_refine_ls_wR_factor_ref 0.1489
_reflns_number_gt 16541
_reflns_number_total 21651
_reflns_threshold_expression >2sigma(I)
_cod_data_source_file ja3010539_si_001_09.cif
_cod_data_source_block compound11
_cod_original_sg_symbol_H-M 'P 21/n'
_cod_database_code 4117797

loop_
_symmetry_equiv_pos_as_xyz
'x, y, z'
'-x+1/2, y+1/2, -z+1/2'
'-x, -y, -z'
'x-1/2, -y-1/2, z-1/2'

loop_
_atom_site_label
_atom_site_type_symbol
_atom_site_fract_x
_atom_site_fract_y
_atom_site_fract_z
_atom_site_U_iso_or_equiv
_atom_site_adp_type
_atom_site_occupancy
_atom_site_symmetry_multiplicity
_atom_site_calc_flag
_atom_site_refinement_flags
_atom_site_disorder_assembly
_atom_site_disorder_group
W1 W 0.144039(11) 0.293715(14) 0.490270(10) 0.02776(8) Uani 1 1 d . A .
W2 W 0.346735(10) 0.550533(14) 0.354008(10) 0.02697(8) Uani 1 1 d . A .
Se1 Se 0.25222(3) 0.47670(4) 0.48391(3) 0.03525(17) Uani 1 1 d . A .
Se2A Se 0.14467(3) 0.49704(4) 0.36835(3) 0.0344(2) Uani 0.739(3) 1 d P A 1
S7A S 0.2141(2) 0.4598(2) 0.62371(17) 0.0653(11) Uani 0.739(3) 1 d PD A 1
S8A S 0.3002(3) 0.6440(3) 0.5252(3) 0.0572(14) Uani 0.739(3) 1 d PD A 1
S9A S 0.34416(5) 0.33192(7) 0.46028(6) 0.0409(4) Uani 0.739(3) 1 d P A 1
C33A C 0.3587(4) 0.2636(5) 0.4152(4) 0.0344(2) Uani 0.739(3) 1 d P A 1
H33A H 0.3470 0.2182 0.4292 0.052 Uiso 0.739(3) 1 d PR A 1
H33B H 0.3993 0.2626 0.4101 0.052 Uiso 0.739(3) 1 d PR A 1
H33C H 0.3378 0.2726 0.3812 0.052 Uiso 0.739(3) 1 d PR A 1
C31A C 0.2206(5) 0.5493(3) 0.6277(5) 0.0653(11) Uani 0.739(3) 1 d PD A 1
H31A H 0.2423 0.5660 0.5986 0.098 Uiso 0.739(3) 1 d PR A 1
H31B H 0.2402 0.5624 0.6615 0.098 Uiso 0.739(3) 1 d PR A 1
H31C H 0.1829 0.5709 0.6250 0.098 Uiso 0.739(3) 1 d PR A 1
C32A C 0.3053(5) 0.7334(7) 0.5174(5) 0.0653(11) Uani 0.739(3) 1 d PD A 1
H32A H 0.2775 0.7501 0.4899 0.098 Uiso 0.739(3) 1 d PR A 1
H32B H 0.3435 0.7443 0.5071 0.098 Uiso 0.739(3) 1 d PR A 1
H32C H 0.2988 0.7568 0.5508 0.098 Uiso 0.739(3) 1 d PR A 1
N14 N 0.1032(3) 0.6584(3) 0.4922(3) 0.0482(17) Uani 1 1 d . B 1
C51 C 0.1478(3) 0.6635(4) 0.4519(3) 0.049(2) Uani 1 1 d . B 1
H51A H 0.1856 0.6616 0.4709 0.058 Uiso 1 1 d R B 1
H51B H 0.1442 0.6218 0.4286 0.058 Uiso 1 1 d R B 1
C52 C 0.1444(4) 0.7277(6) 0.4180(4) 0.075(3) Uani 1 1 d . B 1
H52A H 0.1542 0.7690 0.4399 0.113 Uiso 1 1 d R B 1
H52B H 0.1060 0.7331 0.4019 0.113 Uiso 1 1 d R B 1
H52C H 0.1711 0.7235 0.3902 0.113 Uiso 1 1 d R B 1
C53 C 0.1053(4) 0.7216(5) 0.5290(4) 0.058(2) Uani 1 1 d . B 1
H53A H 0.1007 0.7650 0.5075 0.070 Uiso 1 1 d R B 1
H53B H 0.0727 0.7188 0.5514 0.070 Uiso 1 1 d R B 1
C54 C 0.1588(4) 0.7285(6) 0.5637(5) 0.084(3) Uani 1 1 d . B 1
H54A H 0.1566 0.6971 0.5940 0.126 Uiso 1 1 d R B 1
H54B H 0.1630 0.7773 0.5760 0.126 Uiso 1 1 d R B 1
H54C H 0.1915 0.7156 0.5440 0.126 Uiso 1 1 d R B 1
C55 C 0.1156(4) 0.5912(4) 0.5219(3) 0.049(2) Uani 1 1 d . B 1
H55A H 0.1543 0.5940 0.5390 0.058 Uiso 1 1 d R B 1
H55B H 0.1148 0.5516 0.4965 0.058 Uiso 1 1 d R B 1
C56 C 0.0740(4) 0.5750(5) 0.5641(4) 0.066(3) Uani 1 1 d . B 1
H56A H 0.0858 0.5321 0.5832 0.098 Uiso 1 1 d R B 1
H56B H 0.0360 0.5685 0.5472 0.098 Uiso 1 1 d R B 1
H56C H 0.0737 0.6145 0.5889 0.098 Uiso 1 1 d R B 1
C57 C 0.0438(3) 0.6570(5) 0.4658(4) 0.059(2) Uani 1 1 d . B 1
H57A H 0.0165 0.6574 0.4937 0.071 Uiso 1 1 d R B 1
H57B H 0.0379 0.7006 0.4448 0.071 Uiso 1 1 d R B 1
C58 C 0.0311(4) 0.5951(6) 0.4300(4) 0.066(3) Uani 1 1 d . B 1
H58A H 0.0362 0.5516 0.4505 0.100 Uiso 1 1 d R B 1
H58B H 0.0569 0.5952 0.4014 0.100 Uiso 1 1 d R B 1
H58C H -0.0080 0.5981 0.4151 0.100 Uiso 1 1 d R B 1
Se2B Se 0.34416(5) 0.33192(7) 0.46028(6) 0.0409(4) Uani 0.261(3) 1 d P A 2
S7B S 0.2145(7) 0.4893(8) 0.6091(5) 0.0653(11) Uani 0.261(3) 1 d PD A 2
S8B S 0.2972(11) 0.6663(11) 0.5162(8) 0.0572(14) Uani 0.261(3) 1 d PD A 2
S9B S 0.14467(3) 0.49704(4) 0.36835(3) 0.0344(2) Uani 0.261(3) 1 d PD A 2
C32B C 0.2940(15) 0.6365(19) 0.5814(10) 0.0653(11) Uani 0.261(3) 1 d PD A 2
H32D H 0.2676 0.6656 0.6000 0.098 Uiso 0.261(3) 1 d PR A 2
H32E H 0.3315 0.6386 0.6000 0.098 Uiso 0.261(3) 1 d PR A 2
H32F H 0.2807 0.5876 0.5803 0.098 Uiso 0.261(3) 1 d PR A 2
C31B C 0.2035(15) 0.4550(18) 0.6698(7) 0.0653(11) Uani 0.261(3) 1 d PD A 2
H31D H 0.1927 0.4055 0.6659 0.098 Uiso 0.261(3) 1 d PR A 2
H31E H 0.1733 0.4809 0.6860 0.098 Uiso 0.261(3) 1 d PR A 2
H31F H 0.2385 0.4587 0.6924 0.098 Uiso 0.261(3) 1 d PR A 2
C33B C 0.1084(10) 0.4728(15) 0.3090(8) 0.0409(4) Uani 0.261(3) 1 d PD A 2
H33D H 0.1217 0.4283 0.2972 0.049 Uiso 0.261(3) 1 d PR A 2
H33E H 0.1133 0.5088 0.2831 0.049 Uiso 0.261(3) 1 d PR A 2
H33F H 0.0688 0.4706 0.3148 0.049 Uiso 0.261(3) 1 d PR A 2
Fe1 Fe 0.16527(4) 0.41679(5) 0.43893(4) 0.0296(2) Uani 1 1 d . . .
Fe2 Fe 0.24921(4) 0.34236(5) 0.47623(4) 0.0301(2) Uani 1 1 d . A .
Fe3 Fe 0.18926(4) 0.40702(5) 0.54276(4) 0.0332(2) Uani 1 1 d . A .
Fe4 Fe 0.24214(4) 0.51509(5) 0.38572(4) 0.0292(2) Uani 1 1 d . . .
Fe5 Fe 0.32847(4) 0.44482(5) 0.42359(4) 0.0307(2) Uani 1 1 d . A .
Fe6 Fe 0.31333(4) 0.57693(5) 0.45220(4) 0.0298(2) Uani 1 1 d . A .
S1 S 0.18752(7) 0.30779(9) 0.40932(6) 0.0293(3) Uani 1 1 d . A .
S2 S 0.22270(7) 0.29606(9) 0.55350(7) 0.0346(4) Uani 1 1 d . . .
S4 S 0.29652(7) 0.44440(9) 0.33742(7) 0.0317(4) Uani 1 1 d . A .
S5 S 0.39816(7) 0.52665(9) 0.43593(6) 0.0303(4) Uani 1 1 d . . .
S6 S 0.27417(7) 0.62757(9) 0.37798(7) 0.0316(4) Uani 1 1 d . A .
N1 N 0.1180(2) 0.1283(3) 0.4909(2) 0.0371(14) Uani 1 1 d . A .
N2 N 0.1609(2) 0.1758(3) 0.4854(2) 0.0326(13) Uani 1 1 d . . .
N3 N 0.0378(2) 0.1977(3) 0.4491(2) 0.0312(12) Uani 1 1 d . A .
N4 N 0.0639(2) 0.2611(3) 0.4397(2) 0.0304(12) Uani 1 1 d . . .
N5 N 0.0552(2) 0.1957(3) 0.5471(2) 0.0354(14) Uani 1 1 d . A .
N6 N 0.0905(2) 0.2533(3) 0.5562(2) 0.0383(14) Uani 1 1 d . . .
N7 N 0.4339(2) 0.6553(3) 0.3028(2) 0.0302(12) Uani 1 1 d . A .
N8 N 0.4031(2) 0.6469(3) 0.3465(2) 0.0325(13) Uani 1 1 d . . .
N9 N 0.4427(2) 0.5317(3) 0.2706(2) 0.0332(13) Uani 1 1 d . A .
N10 N 0.4202(2) 0.4982(3) 0.3125(2) 0.0349(13) Uani 1 1 d . . .
N11 N 0.3628(2) 0.6046(3) 0.2364(2) 0.0315(12) Uani 1 1 d . A .
N12 N 0.3220(2) 0.5829(3) 0.2686(2) 0.0326(13) Uani 1 1 d . . .
C2 C 0.1372(4) 0.0623(4) 0.4852(4) 0.053(2) Uani 1 1 d . . .
C3 C 0.1942(4) 0.0660(4) 0.4780(4) 0.052(2) Uani 1 1 d . A .
H3 H 0.2191 0.0276 0.4736 0.063 Uiso 1 1 calc R . .
C4 C 0.2079(3) 0.1373(4) 0.4784(3) 0.0431(18) Uani 1 1 d . A .
C5 C 0.2634(3) 0.1666(5) 0.4680(4) 0.054(2) Uani 1 1 d . . .
H5A H 0.2771 0.1956 0.4981 0.081 Uiso 1 1 d R A .
H5B H 0.2600 0.1957 0.4361 0.081 Uiso 1 1 d R . .
H5C H 0.2902 0.1282 0.4631 0.081 Uiso 1 1 d R . .
C6 C -0.0413(3) 0.1217(4) 0.4125(3) 0.0420(18) Uani 1 1 d . A .
H6A H -0.0633 0.1224 0.4439 0.063 Uiso 1 1 d R . .
H6B H -0.0175 0.0794 0.4131 0.063 Uiso 1 1 d R . .
H6C H -0.0671 0.1213 0.3807 0.063 Uiso 1 1 d R . .
C7 C -0.0044(3) 0.1859(4) 0.4123(3) 0.0317(15) Uani 1 1 d . . .
C8 C -0.0074(3) 0.2420(4) 0.3781(3) 0.0318(15) Uani 1 1 d . A .
H8 H -0.0332 0.2482 0.3482 0.038 Uiso 1 1 d R . .
C9 C 0.0356(3) 0.2881(3) 0.3964(3) 0.0303(14) Uani 1 1 d . A .
C1 C 0.1001(5) -0.0013(5) 0.4878(5) 0.087(4) Uani 1 1 d . A .
H1A H 0.0697 0.0016 0.4598 0.130 Uiso 1 1 d R . .
H1B H 0.0836 -0.0032 0.5222 0.130 Uiso 1 1 d R . .
H1C H 0.1225 -0.0439 0.4829 0.130 Uiso 1 1 d R . .
C10 C 0.0485(3) 0.3572(4) 0.3716(3) 0.0345(15) Uani 1 1 d . . .
H10A H 0.0420 0.3954 0.3964 0.052 Uiso 1 1 d R A .
H10B H 0.0238 0.3637 0.3394 0.052 Uiso 1 1 d R . .
H10C H 0.0880 0.3578 0.3626 0.052 Uiso 1 1 d R . .
C11 C -0.0170(4) 0.1253(5) 0.5916(4) 0.061(2) Uani 1 1 d . A .
H11A H 0.0007 0.0804 0.5832 0.091 Uiso 1 1 d R . .
H11B H -0.0487 0.1347 0.5658 0.091 Uiso 1 1 d R . .
H11C H -0.0310 0.1227 0.6271 0.091 Uiso 1 1 d R . .
C12 C 0.0260(3) 0.1835(4) 0.5899(3) 0.0451(19) Uani 1 1 d . . .
C13 C 0.0428(3) 0.2302(4) 0.6268(3) 0.0437(19) Uani 1 1 d . A .
H13 H 0.0301 0.2324 0.6615 0.052 Uiso 1 1 d R . .
C14 C 0.0819(3) 0.2749(4) 0.6059(3) 0.0405(17) Uani 1 1 d . A .
C15 C 0.1124(3) 0.3343(5) 0.6336(3) 0.048(2) Uani 1 1 d . . .
H15A H 0.1046 0.3781 0.6140 0.072 Uiso 1 1 d R A .
H15B H 0.1532 0.3250 0.6357 0.072 Uiso 1 1 d R . .
H15C H 0.0993 0.3389 0.6693 0.072 Uiso 1 1 d R . .
C16 C 0.5006(3) 0.7405(5) 0.2650(3) 0.050(2) Uani 1 1 d . A .
H16A H 0.4766 0.7505 0.2329 0.075 Uiso 1 1 d R . .
H16B H 0.5285 0.7044 0.2573 0.075 Uiso 1 1 d R . .
H16C H 0.5203 0.7836 0.2769 0.075 Uiso 1 1 d R . .
C17 C 0.4649(3) 0.7148(4) 0.3070(3) 0.0402(17) Uani 1 1 d . . .
C18 C 0.4555(3) 0.7441(4) 0.3540(3) 0.0360(16) Uani 1 1 d . A .
H18 H 0.4717 0.7864 0.3679 0.043 Uiso 1 1 d R . .
C19 C 0.4174(3) 0.7013(4) 0.3786(3) 0.0355(16) Uani 1 1 d . A .
C20 C 0.3947(3) 0.7148(4) 0.4306(3) 0.0367(16) Uani 1 1 d . . .
H20A H 0.4006 0.6733 0.4532 0.055 Uiso 1 1 d R A .
H20B H 0.3541 0.7250 0.4258 0.055 Uiso 1 1 d R . .
H20C H 0.4143 0.7553 0.4473 0.055 Uiso 1 1 d R . .
C21 C 0.5097(3) 0.5090(5) 0.2006(3) 0.050(2) Uani 1 1 d . A .
H21A H 0.5355 0.5479 0.2104 0.075 Uiso 1 1 d R . .
H21B H 0.4829 0.5240 0.1718 0.075 Uiso 1 1 d R . .
H21C H 0.5315 0.4686 0.1891 0.075 Uiso 1 1 d R . .
C22 C 0.4782(3) 0.4884(4) 0.2470(3) 0.0403(17) Uani 1 1 d . . .
C23 C 0.4791(3) 0.4254(4) 0.2737(3) 0.0444(18) Uani 1 1 d . A .
H23 H 0.5000 0.3845 0.2658 0.053 Uiso 1 1 d R . .
C24 C 0.4434(3) 0.4331(4) 0.3147(3) 0.0390(17) Uani 1 1 d . A .
C25 C 0.4317(3) 0.3786(4) 0.3549(3) 0.0464(19) Uani 1 1 d . . .
H25A H 0.3922 0.3636 0.3500 0.070 Uiso 1 1 d R A .
H25B H 0.4388 0.3985 0.3904 0.070 Uiso 1 1 d R . .
H25C H 0.4566 0.3380 0.3508 0.070 Uiso 1 1 d R . .
C26 C 0.3740(3) 0.6436(4) 0.1437(3) 0.0399(17) Uani 1 1 d . A .
H26A H 0.3947 0.6034 0.1303 0.060 Uiso 1 1 d R . .
H26B H 0.4009 0.6799 0.1565 0.060 Uiso 1 1 d R . .
H26C H 0.3487 0.6630 0.1152 0.060 Uiso 1 1 d R . .
C27 C 0.3401(3) 0.6198(4) 0.1875(3) 0.0327(15) Uani 1 1 d . . .
C28 C 0.2825(3) 0.6098(4) 0.1880(3) 0.0378(16) Uani 1 1 d . A .
H28 H 0.2550 0.6168 0.1595 0.045 Uiso 1 1 calc R . .
C29 C 0.2729(3) 0.5868(4) 0.2393(3) 0.0345(16) Uani 1 1 d . A .
C30 C 0.2158(3) 0.5701(4) 0.2583(3) 0.0423(18) Uani 1 1 d . . .
H30A H 0.2080 0.6016 0.2876 0.063 Uiso 1 1 d R A .
H30B H 0.2150 0.5211 0.2705 0.063 Uiso 1 1 d R . .
H30C H 0.1869 0.5768 0.2293 0.063 Uiso 1 1 d R . .
B1 B 0.4251(3) 0.6057(5) 0.2551(3) 0.0340(18) Uani 1 1 d . . .
H1 H 0.4479 0.6226 0.2258 0.041 Uiso 1 1 calc R A .
B2 B 0.0574(4) 0.1529(4) 0.4966(3) 0.0385(19) Uani 1 1 d . . .
H2 H 0.0321 0.1109 0.4985 0.046 Uiso 1 1 calc R A .
O6A O 0.5168(13) 0.233(2) 0.2625(13) 0.098(6) Uani 0.317(17) 1 d PDU C 1
C91A C 0.4308(16) 0.189(3) 0.2212(13) 0.107(7) Uani 0.317(17) 1 d PDU C 1
H91D H 0.4558 0.1966 0.1925 0.161 Uiso 0.317(17) 1 d PR C 1
H91E H 0.4014 0.2257 0.2197 0.161 Uiso 0.317(17) 1 d PR C 1
H91F H 0.4131 0.1428 0.2176 0.161 Uiso 0.317(17) 1 d PR C 1
C92A C 0.4638(15) 0.195(2) 0.2721(12) 0.107(7) Uani 0.317(17) 1 d PDU C 1
H92C H 0.4716 0.1475 0.2863 0.129 Uiso 0.317(17) 1 d PR C 1
H92D H 0.4427 0.2219 0.2979 0.129 Uiso 0.317(17) 1 d PR C 1
C93A C 0.5589(14) 0.230(2) 0.3078(13) 0.107(7) Uani 0.317(17) 1 d PDU C 1
H93C H 0.5400 0.2502 0.3381 0.129 Uiso 0.317(17) 1 d PR C 1
H93D H 0.5692 0.1809 0.3159 0.129 Uiso 0.317(17) 1 d PR C 1
C94A C 0.6070(12) 0.274(2) 0.2950(16) 0.107(7) Uani 0.317(17) 1 d PDU C 1
H94D H 0.6099 0.2790 0.2569 0.161 Uiso 0.317(17) 1 d PR C 1
H94E H 0.6406 0.2495 0.3105 0.161 Uiso 0.317(17) 1 d PR C 1
H94F H 0.6043 0.3205 0.3112 0.161 Uiso 0.317(17) 1 d PR C 1
O6B O 0.533(2) 0.243(4) 0.258(2) 0.098(6) Uani 0.183(17) 1 d PD C 2
C94B C 0.619(2) 0.303(3) 0.274(3) 0.107(7) Uani 0.183(17) 1 d PD C 2
H94A H 0.6177 0.3074 0.2360 0.161 Uiso 0.183(17) 1 d PR C 2
H94B H 0.6579 0.2980 0.2887 0.161 Uiso 0.183(17) 1 d PR C 2
H94C H 0.6023 0.3457 0.2893 0.161 Uiso 0.183(17) 1 d PR C 2
C93B C 0.582(2) 0.249(3) 0.297(2) 0.107(7) Uani 0.183(17) 1 d PD C 2
H93A H 0.5739 0.2506 0.3347 0.129 Uiso 0.183(17) 1 d PR C 2
H93B H 0.6033 0.2047 0.2907 0.129 Uiso 0.183(17) 1 d PR C 2
C92B C 0.496(3) 0.184(3) 0.275(2) 0.107(7) Uani 0.183(17) 1 d PD C 2
H92A H 0.5163 0.1390 0.2806 0.129 Uiso 0.183(17) 1 d PR C 2
H92B H 0.4800 0.1981 0.3084 0.129 Uiso 0.183(17) 1 d PR C 2
C91B C 0.445(3) 0.183(5) 0.238(3) 0.107(7) Uani 0.183(17) 1 d PD C 2
H91A H 0.4616 0.1880 0.2036 0.161 Uiso 0.183(17) 1 d PR C 2
H91B H 0.4168 0.2193 0.2420 0.161 Uiso 0.183(17) 1 d PR C 2
H91C H 0.4278 0.1362 0.2400 0.161 Uiso 0.183(17) 1 d PR C 2
N13 N 0.4083(3) 0.4353(4) 0.6114(2) 0.0473(16) Uani 1 1 d . . .
C41 C 0.3918(4) 0.4980(5) 0.5776(4) 0.0617(9) Uani 1 1 d . . .
H41A H 0.3557 0.5170 0.5890 0.074 Uiso 1 1 d R . .
H41B H 0.3852 0.4822 0.5405 0.074 Uiso 1 1 d R . .
C42 C 0.4357(4) 0.5578(5) 0.5799(4) 0.0621(11) Uani 1 1 d . . .
H42A H 0.4452 0.5710 0.6167 0.093 Uiso 1 1 d R . .
H42B H 0.4201 0.5986 0.5604 0.093 Uiso 1 1 d R . .
H42C H 0.4699 0.5416 0.5638 0.093 Uiso 1 1 d R . .
C43 C 0.4144(4) 0.4555(5) 0.6700(3) 0.057(2) Uani 1 1 d . . .
H43A H 0.4222 0.4123 0.6911 0.069 Uiso 1 1 d R . .
H43B H 0.4476 0.4868 0.6758 0.069 Uiso 1 1 d R . .
C44 C 0.3652(4) 0.4913(7) 0.6903(4) 0.086(4) Uani 1 1 d . . .
H44A H 0.3717 0.4991 0.7284 0.129 Uiso 1 1 d R . .
H44B H 0.3316 0.4617 0.6836 0.129 Uiso 1 1 d R . .
H44C H 0.3593 0.5366 0.6724 0.129 Uiso 1 1 d R . .
C45 C 0.3613(3) 0.3814(6) 0.6015(3) 0.061(3) Uani 1 1 d . . .
H45A H 0.3252 0.4030 0.6105 0.073 Uiso 1 1 d R . .
H45B H 0.3579 0.3703 0.5633 0.073 Uiso 1 1 d R . .
C46 C 0.3688(5) 0.3141(6) 0.6315(5) 0.086(3) Uani 1 1 d . . .
H46A H 0.3605 0.3218 0.6684 0.129 Uiso 1 1 d R . .
H46B H 0.4079 0.2980 0.6300 0.129 Uiso 1 1 d R . .
H46C H 0.3431 0.2783 0.6158 0.129 Uiso 1 1 d R . .
C47 C 0.4653(3) 0.4070(5) 0.5978(3) 0.048(2) Uani 1 1 d . . .
H47A H 0.4942 0.4436 0.6062 0.058 Uiso 1 1 d R . .
H47B H 0.4747 0.3659 0.6208 0.058 Uiso 1 1 d R . .
C48 C 0.4687(3) 0.3851(5) 0.5416(4) 0.059(2) Uani 1 1 d . . .
H48A H 0.4445 0.3439 0.5343 0.089 Uiso 1 1 d R . .
H48B H 0.5079 0.3731 0.5353 0.089 Uiso 1 1 d R . .
H48C H 0.4560 0.4238 0.5183 0.089 Uiso 1 1 d R . .
S3 S 0.10073(7) 0.40475(9) 0.50133(7) 0.0324(4) Uani 1 1 d . A .
C64A C 0.1518(6) 0.3005(7) 0.2544(5) 0.094(5) Uani 0.919(17) 1 d PD D 1
C64B C 0.1303(8) 0.354(8) 0.224(3) 0.094(5) Uani 0.081(17) 1 d PD D 2
N15 N 0.2352(4) 0.3418(5) 0.2010(3) 0.075(2) Uani 1 1 d D . .
C63 C 0.1934(5) 0.3600(6) 0.2419(4) 0.076(3) Uani 1 1 d D D .
C61A C 0.2027(8) 0.3254(7) 0.1491(5) 0.075(2) Uani 0.84(3) 1 d PD E 1
C62A C 0.1674(7) 0.3815(7) 0.1293(5) 0.075(2) Uani 0.84(3) 1 d PD E 1
C61B C 0.228(3) 0.329(3) 0.1421(9) 0.075(2) Uani 0.16(3) 1 d PD E 2
C62B C 0.18988(18) 0.3814(2) 0.11862(15) 0.075(2) Uani 0.16(3) 1 d PD E 2
H62D H 0.1877 0.3806 0.0799 0.113 Uiso 0.16(3) 1 d PR E 2
H62E H 0.1523 0.3727 0.1312 0.113 Uiso 0.16(3) 1 d PR E 2
H62F H 0.2036 0.4274 0.1312 0.113 Uiso 0.16(3) 1 d PR E 2
H63C H 0.2022 0.4080 0.2548 0.090 Uiso 0.081(17) 1 d PR D 2
H63D H 0.1986 0.3275 0.2719 0.090 Uiso 0.081(17) 1 d PR D 2
H61C H 0.2685 0.3268 0.1248 0.090 Uiso 0.16(3) 1 d PR E 2
H61D H 0.2156 0.2753 0.1333 0.090 Uiso 0.16(3) 1 d PR E 2
H62A H 0.1677 0.3827 0.0871 0.113 Uiso 0.84(3) 1 d PR E 1
H62B H 0.1312 0.3796 0.1379 0.113 Uiso 0.84(3) 1 d PR E 1
H62C H 0.1856 0.4295 0.1379 0.113 Uiso 0.84(3) 1 d PR E 1
H61A H 0.2360 0.3132 0.1233 0.090 Uiso 0.84(3) 1 d PR E 1
H61B H 0.1827 0.2816 0.1521 0.090 Uiso 0.84(3) 1 d PR E 1
H63A H 0.1711 0.4012 0.2279 0.090 Uiso 0.919(17) 1 d PR D 1
H63B H 0.2141 0.3747 0.2748 0.090 Uiso 0.919(17) 1 d PR D 1
H64D H 0.1219 0.3164 0.2008 0.113 Uiso 0.081(17) 1 d PR D 2
H64E H 0.1205 0.4006 0.2010 0.113 Uiso 0.081(17) 1 d PR D 2
H64F H 0.1065 0.3578 0.2528 0.113 Uiso 0.081(17) 1 d PR D 2
H64A H 0.1202 0.3204 0.2735 0.113 Uiso 0.919(17) 1 d PR D 1
H64B H 0.1710 0.2647 0.2763 0.113 Uiso 0.919(17) 1 d PR D 1
H64C H 0.1356 0.2790 0.2215 0.113 Uiso 0.919(17) 1 d PR D 1
C65A C 0.26094(18) 0.2687(2) 0.21924(15) 0.067(4) Uani 0.657(12) 1 d PRD E 1
C66A C 0.29496(18) 0.2721(2) 0.27348(15) 0.074(4) Uani 0.657(12) 1 d PRD E 1
C67A C 0.27826(18) 0.4019(2) 0.20154(15) 0.047(3) Uani 0.657(12) 1 d PRD E 1
C68A C 0.32521(18) 0.3928(2) 0.16237(15) 0.087(5) Uani 0.657(12) 1 d PRD E 1
C65B C 0.28048(18) 0.2803(2) 0.20993(15) 0.067(4) Uani 0.343(12) 1 d PRD E 2
C66B C 0.31323(18) 0.2847(2) 0.26500(15) 0.074(4) Uani 0.343(12) 1 d PRD E 2
C67B C 0.26056(18) 0.4154(2) 0.19188(15) 0.047(3) Uani 0.343(12) 1 d PRD E 2
C68B C 0.31235(18) 0.4115(2) 0.15623(15) 0.087(5) Uani 0.343(12) 1 d PRD E 2
O1 O 0.04979(18) 0.4340(2) 0.20064(15) 0.0617(9) Uani 0.288(3) 1 d PRDU F 1
N18 N -0.00788(18) 0.4749(2) 0.25178(15) 0.0617(9) Uani 0.288(3) 1 d PRDU F 1
C71 C -0.05850(18) 0.4690(2) 0.21920(15) 0.0621(11) Uani 0.288(3) 1 d PRDU F 1
C72 C -0.02031(18) 0.5057(2) 0.30100(15) 0.0617(9) Uani 0.288(3) 1 d PRDU F 1
C73 C 0.04443(18) 0.4610(2) 0.24111(15) 0.0621(11) Uani 0.288(3) 1 d PRDU F 1
O2 O 0.31207(18) 0.1098(2) 0.64238(15) 0.141(6) Uani 0.550(9) 1 d PRU G 2
N16 N 0.21514(18) 0.1001(2) 0.65116(15) 0.104(4) Uani 0.550(9) 1 d PRU G 2
C74 C 0.22149(18) 0.0600(2) 0.69871(15) 0.104(4) Uani 0.550(9) 1 d PRU G 2
C75 C 0.17229(18) 0.1201(2) 0.62835(15) 0.105(4) Uani 0.550(9) 1 d PRU G 2
C76 C 0.26189(18) 0.1200(2) 0.62964(15) 0.139(6) Uani 0.550(9) 1 d PRU G 2
O3 O 0.36996(18) 0.3561(2) 0.79207(15) 0.110(5) Uani 0.591(10) 1 d PRDU H 3
N17 N 0.30368(18) 0.2914(2) 0.75850(15) 0.122(6) Uani 0.591(10) 1 d PRDU H 3
C78 C 0.25495(18) 0.2904(2) 0.72152(15) 0.150(10) Uani 0.591(10) 1 d PRDU H 3
C79 C 0.33454(18) 0.2242(2) 0.76689(15) 0.142(9) Uani 0.591(10) 1 d PRDU H 3
C80 C 0.32227(18) 0.3512(2) 0.77860(15) 0.125(7) Uani 0.591(10) 1 d PRDU H 3
O4 O 0.21897(18) 0.8825(2) 0.47869(15) 0.142(6) Uani 0.571(10) 1 d PRD I 4
N19 N 0.25995(18) 0.9077(2) 0.55236(15) 0.155(6) Uani 0.571(10) 1 d PRDU I 4
C81 C 0.21475(18) 0.9223(2) 0.58351(15) 0.155(6) Uani 0.571(10) 1 d PRDU I 4
C82 C 0.31440(18) 0.9336(2) 0.57515(15) 0.156(7) Uani 0.571(10) 1 d PRDU I 4
C83 C 0.25817(18) 0.8821(2) 0.50391(15) 0.142(6) Uani 0.571(10) 1 d PRDU I 4
H73 H 0.0758 0.4723 0.2648 0.170 Uiso 0.288(3) 1 d PR F 1
H72A H 0.0007 0.4804 0.3297 0.212 Uiso 0.288(3) 1 d PR F 1
H72B H -0.0610 0.5016 0.3053 0.212 Uiso 0.288(3) 1 d PR F 1
H72C H -0.0094 0.5554 0.3020 0.212 Uiso 0.288(3) 1 d PR F 1
H71A H -0.0528 0.4897 0.1846 0.212 Uiso 0.288(3) 1 d PR F 1
H71B H -0.0888 0.4943 0.2356 0.212 Uiso 0.288(3) 1 d PR F 1
H71C H -0.0689 0.4193 0.2148 0.212 Uiso 0.288(3) 1 d PR F 1
H67C H 0.2307 0.4450 0.1741 0.170 Uiso 0.343(12) 1 d PR E 2
H67D H 0.2730 0.4367 0.2262 0.170 Uiso 0.343(12) 1 d PR E 2
H83 H 0.2915 0.8630 0.4907 0.170 Uiso 0.571(10) 1 d PR I 4
H66D H 0.3536 0.2909 0.2603 0.212 Uiso 0.343(12) 1 d PR E 2
H66E H 0.2992 0.3248 0.2846 0.212 Uiso 0.343(12) 1 d PR E 2
H66F H 0.3074 0.2412 0.2846 0.212 Uiso 0.343(12) 1 d PR E 2
H82A H 0.3081 0.9657 0.6044 0.212 Uiso 0.571(10) 1 d PR I 4
H82B H 0.3341 0.9585 0.5480 0.212 Uiso 0.571(10) 1 d PR I 4
H82C H 0.3375 0.8937 0.5883 0.212 Uiso 0.571(10) 1 d PR I 4
H65C H 0.2607 0.2345 0.2069 0.170 Uiso 0.343(12) 1 d PR E 2
H65D H 0.3078 0.2839 0.1822 0.170 Uiso 0.343(12) 1 d PR E 2
H81A H 0.2233 0.9039 0.6192 0.212 Uiso 0.571(10) 1 d PR I 4
H81B H 0.1804 0.8998 0.5679 0.212 Uiso 0.571(10) 1 d PR I 4
H81C H 0.2090 0.9733 0.5852 0.212 Uiso 0.571(10) 1 d PR I 4
H68A H 0.3084 0.3954 0.1261 0.212 Uiso 0.657(12) 1 d PR E 1
H68B H 0.3533 0.4303 0.1682 0.212 Uiso 0.657(12) 1 d PR E 1
H68C H 0.3435 0.3469 0.1682 0.212 Uiso 0.657(12) 1 d PR E 1
H80 H 0.2973 0.3898 0.7821 0.170 Uiso 0.591(10) 1 d PR H 3
H67A H 0.2571 0.4456 0.1921 0.170 Uiso 0.657(12) 1 d PR E 1
H67B H 0.2966 0.4066 0.2376 0.170 Uiso 0.657(12) 1 d PR E 1
H79A H 0.3501 0.2216 0.8036 0.212 Uiso 0.591(10) 1 d PR H 3
H79B H 0.3654 0.2218 0.7431 0.212 Uiso 0.591(10) 1 d PR H 3
H79C H 0.3085 0.1848 0.7596 0.212 Uiso 0.591(10) 1 d PR H 3
H66A H 0.3353 0.2768 0.2679 0.212 Uiso 0.657(12) 1 d PR E 1
H66B H 0.2824 0.3128 0.2933 0.212 Uiso 0.657(12) 1 d PR E 1
H66C H 0.2886 0.2289 0.2933 0.212 Uiso 0.657(12) 1 d PR E 1
H78A H 0.2672 0.2865 0.6855 0.212 Uiso 0.591(10) 1 d PR H 3
H78B H 0.2334 0.3340 0.7249 0.212 Uiso 0.591(10) 1 d PR H 3
H78C H 0.2310 0.2500 0.7290 0.212 Uiso 0.591(10) 1 d PR H 3
H65A H 0.2296 0.2347 0.2217 0.170 Uiso 0.657(12) 1 d PR E 1
H65B H 0.2864 0.2523 0.1924 0.170 Uiso 0.657(12) 1 d PR E 1
H76 H 0.2554 0.1474 0.5985 0.170 Uiso 0.550(9) 1 d PR G 2
H68D H 0.2986 0.4123 0.1190 0.212 Uiso 0.343(12) 1 d PR E 2
H68E H 0.3372 0.4520 0.1638 0.212 Uiso 0.343(12) 1 d PR E 2
H68F H 0.3334 0.3678 0.1638 0.212 Uiso 0.343(12) 1 d PR E 2
H75A H 0.1519 0.1507 0.6517 0.212 Uiso 0.550(9) 1 d PR G 2
H75B H 0.1486 0.0795 0.6179 0.212 Uiso 0.550(9) 1 d PR G 2
H75C H 0.1813 0.1465 0.5968 0.212 Uiso 0.550(9) 1 d PR G 2
H74A H 0.1844 0.0430 0.7080 0.212 Uiso 0.550(9) 1 d PR G 2
H74B H 0.2380 0.0897 0.7273 0.212 Uiso 0.550(9) 1 d PR G 2
H74C H 0.2464 0.0198 0.6935 0.212 Uiso 0.550(9) 1 d PR G 2

loop_
_atom_site_aniso_label
_atom_site_aniso_U_11
_atom_site_aniso_U_22
_atom_site_aniso_U_33
_atom_site_aniso_U_23
_atom_site_aniso_U_13
_atom_site_aniso_U_12
W1 0.02941(15) 0.02921(15) 0.02474(14) 0.00253(10) 0.00229(10) -0.00864(11)
W2 0.02456(14) 0.02967(15) 0.02671(14) 0.00366(11) 0.00189(10) -0.00479(10)
Se1 0.0393(4) 0.0349(4) 0.0321(4) -0.0005(3) 0.0069(3) -0.0146(3)
Se2A 0.0230(4) 0.0376(5) 0.0424(5) 0.0157(4) 0.0017(3) -0.0062(3)
S7A 0.0574(15) 0.084(3) 0.054(2) -0.031(2) 0.0032(17) -0.013(2)
S8A 0.0482(16) 0.072(4) 0.051(3) -0.025(3) 0.0010(19) 0.013(3)
S9A 0.0321(7) 0.0380(8) 0.0531(9) 0.0117(6) 0.0073(6) 0.0006(5)
C33A 0.0230(4) 0.0376(5) 0.0424(5) 0.0157(4) 0.0017(3) -0.0062(3)
C31A 0.0574(15) 0.084(3) 0.054(2) -0.031(2) 0.0032(17) -0.013(2)
C32A 0.0574(15) 0.084(3) 0.054(2) -0.031(2) 0.0032(17) -0.013(2)
N14 0.043(4) 0.047(4) 0.057(4) 0.004(3) 0.022(3) 0.008(3)
C51 0.043(4) 0.053(5) 0.053(5) -0.001(4) 0.026(4) -0.002(4)
C52 0.059(6) 0.088(7) 0.083(7) 0.030(6) 0.041(5) 0.004(5)
C53 0.059(5) 0.050(5) 0.070(6) 0.001(4) 0.039(5) 0.008(4)
C54 0.069(7) 0.093(8) 0.092(8) -0.039(7) 0.021(6) 0.003(6)
C55 0.051(5) 0.042(5) 0.054(5) 0.005(4) 0.015(4) 0.008(4)
C56 0.079(7) 0.063(6) 0.057(6) 0.014(5) 0.027(5) 0.007(5)
C57 0.041(5) 0.067(6) 0.074(6) 0.017(5) 0.028(4) 0.013(4)
C58 0.034(4) 0.096(8) 0.070(6) -0.011(6) 0.007(4) -0.003(5)
Se2B 0.0321(7) 0.0380(8) 0.0531(9) 0.0117(6) 0.0073(6) 0.0006(5)
S7B 0.0574(15) 0.084(3) 0.054(2) -0.031(2) 0.0032(17) -0.013(2)
S8B 0.0482(16) 0.072(4) 0.051(3) -0.025(3) 0.0010(19) 0.013(3)
S9B 0.0230(4) 0.0376(5) 0.0424(5) 0.0157(4) 0.0017(3) -0.0062(3)
C32B 0.0574(15) 0.084(3) 0.054(2) -0.031(2) 0.0032(17) -0.013(2)
C31B 0.0574(15) 0.084(3) 0.054(2) -0.031(2) 0.0032(17) -0.013(2)
C33B 0.0321(7) 0.0380(8) 0.0531(9) 0.0117(6) 0.0073(6) 0.0006(5)
Fe1 0.0308(5) 0.0285(5) 0.0299(5) 0.0041(4) 0.0045(4) -0.0056(4)
Fe2 0.0264(5) 0.0349(5) 0.0292(5) 0.0026(4) 0.0013(4) -0.0065(4)
Fe3 0.0343(5) 0.0351(5) 0.0302(5) -0.0012(4) 0.0030(4) -0.0094(4)
Fe4 0.0241(5) 0.0310(5) 0.0329(5) 0.0029(4) 0.0036(4) -0.0065(4)
Fe5 0.0323(5) 0.0282(5) 0.0315(5) 0.0041(4) 0.0005(4) -0.0042(4)
Fe6 0.0297(5) 0.0285(5) 0.0313(5) 0.0012(4) 0.0035(4) -0.0040(4)
S1 0.0306(8) 0.0314(9) 0.0262(8) 0.0008(7) 0.0032(7) -0.0075(7)
S2 0.0345(9) 0.0395(10) 0.0292(9) 0.0027(7) -0.0013(7) -0.0089(7)
S4 0.0312(8) 0.0313(9) 0.0324(9) -0.0011(7) 0.0001(7) -0.0066(7)
S5 0.0280(8) 0.0338(9) 0.0289(8) 0.0034(7) 0.0009(7) -0.0032(7)
S6 0.0281(8) 0.0324(9) 0.0346(9) 0.0046(7) 0.0042(7) -0.0032(7)
N1 0.041(3) 0.026(3) 0.044(4) 0.007(3) 0.000(3) -0.012(3)
N2 0.040(3) 0.027(3) 0.030(3) 0.006(2) -0.001(2) -0.002(3)
N3 0.033(3) 0.031(3) 0.030(3) 0.000(2) 0.008(2) -0.011(2)
N4 0.031(3) 0.034(3) 0.027(3) 0.001(2) 0.007(2) -0.010(2)
N5 0.044(3) 0.034(3) 0.029(3) 0.012(2) 0.005(3) -0.016(3)
N6 0.038(3) 0.048(4) 0.028(3) 0.006(3) -0.001(3) -0.011(3)
N7 0.028(3) 0.037(3) 0.025(3) 0.008(2) -0.001(2) -0.010(2)
N8 0.033(3) 0.032(3) 0.032(3) 0.008(2) 0.002(2) -0.007(2)
N9 0.030(3) 0.044(3) 0.025(3) 0.003(3) 0.001(2) -0.004(3)
N10 0.034(3) 0.039(3) 0.033(3) 0.004(3) 0.004(2) -0.003(3)
N11 0.028(3) 0.032(3) 0.035(3) 0.004(2) 0.003(2) -0.005(2)
N12 0.030(3) 0.035(3) 0.032(3) 0.006(2) 0.001(2) -0.007(2)
C2 0.050(5) 0.035(4) 0.072(6) 0.005(4) -0.010(4) -0.014(4)
C3 0.053(5) 0.032(4) 0.071(6) 0.002(4) -0.007(4) 0.001(4)
C4 0.047(4) 0.035(4) 0.046(4) 0.003(3) -0.005(4) -0.007(3)
C5 0.044(5) 0.047(5) 0.071(6) 0.001(4) 0.006(4) 0.002(4)
C6 0.042(4) 0.045(4) 0.041(4) -0.012(3) 0.015(3) -0.018(3)
C7 0.027(3) 0.035(4) 0.034(4) -0.007(3) 0.007(3) -0.012(3)
C8 0.029(3) 0.044(4) 0.023(3) -0.006(3) 0.005(3) -0.003(3)
C9 0.029(3) 0.035(4) 0.028(3) -0.002(3) 0.010(3) -0.006(3)
C1 0.081(7) 0.035(5) 0.146(11) 0.005(6) 0.015(7) -0.016(5)
C10 0.030(3) 0.042(4) 0.031(4) 0.007(3) 0.001(3) -0.004(3)
C11 0.063(6) 0.063(6) 0.058(5) 0.019(4) 0.018(4) -0.026(5)
C12 0.052(5) 0.045(4) 0.039(4) 0.011(4) 0.006(4) -0.016(4)
C13 0.044(4) 0.055(5) 0.031(4) 0.017(4) 0.000(3) -0.018(4)
C14 0.040(4) 0.048(4) 0.034(4) 0.006(3) 0.001(3) -0.009(3)
C15 0.049(5) 0.062(5) 0.032(4) -0.008(4) 0.003(3) -0.012(4)
C16 0.043(4) 0.060(5) 0.049(5) 0.012(4) 0.010(4) -0.022(4)
C17 0.040(4) 0.046(4) 0.034(4) 0.005(3) 0.002(3) -0.015(3)
C18 0.030(3) 0.043(4) 0.035(4) 0.009(3) 0.001(3) -0.012(3)
C19 0.037(4) 0.038(4) 0.031(4) 0.002(3) 0.000(3) -0.008(3)
C20 0.044(4) 0.034(4) 0.031(4) -0.003(3) -0.001(3) -0.009(3)
C21 0.047(5) 0.069(6) 0.035(4) 0.000(4) 0.008(4) 0.003(4)
C22 0.038(4) 0.055(5) 0.028(4) -0.001(3) 0.001(3) 0.002(3)
C23 0.048(4) 0.048(5) 0.038(4) -0.007(4) 0.010(3) 0.012(4)
C24 0.038(4) 0.044(4) 0.035(4) 0.002(3) 0.007(3) 0.002(3)
C25 0.049(5) 0.040(4) 0.050(5) 0.006(4) 0.004(4) 0.008(4)
C26 0.039(4) 0.044(4) 0.038(4) 0.009(3) 0.007(3) -0.003(3)
C27 0.036(4) 0.033(4) 0.029(4) 0.003(3) 0.000(3) -0.003(3)
C28 0.031(4) 0.046(4) 0.035(4) 0.006(3) -0.006(3) -0.003(3)
C29 0.027(3) 0.041(4) 0.034(4) 0.009(3) -0.004(3) -0.006(3)
C30 0.033(4) 0.056(5) 0.037(4) 0.006(4) -0.002(3) -0.013(3)
B1 0.029(4) 0.047(5) 0.026(4) 0.005(3) 0.005(3) -0.010(3)
B2 0.053(5) 0.029(4) 0.033(4) 0.006(3) 0.002(4) -0.018(4)
O6A 0.110(15) 0.114(14) 0.075(11) 0.033(9) 0.041(11) 0.056(13)
C91A 0.108(14) 0.140(16) 0.080(13) 0.030(13) 0.051(11) 0.042(14)
C92A 0.109(14) 0.140(16) 0.080(13) 0.030(13) 0.051(11) 0.043(14)
C93A 0.091(14) 0.111(17) 0.127(15) 0.033(13) 0.061(12) 0.055(13)
C94A 0.091(14) 0.111(18) 0.127(15) 0.033(13) 0.062(12) 0.055(13)
O6B 0.110(15) 0.114(14) 0.075(11) 0.033(9) 0.041(11) 0.056(13)
C94B 0.091(14) 0.111(18) 0.127(15) 0.033(13) 0.062(12) 0.055(13)
C93B 0.091(14) 0.111(17) 0.127(15) 0.033(13) 0.061(12) 0.055(13)
C92B 0.109(14) 0.140(16) 0.080(13) 0.030(13) 0.051(11) 0.043(14)
C91B 0.108(14) 0.140(16) 0.080(13) 0.030(13) 0.051(11) 0.042(14)
N13 0.032(3) 0.076(5) 0.033(3) 0.001(3) -0.003(3) -0.002(3)
C41 0.0618(18) 0.0789(18) 0.0437(17) 0.0115(17) -0.0020(16) 0.0137(17)
C42 0.062(2) 0.079(2) 0.044(2) 0.011(2) -0.002(2) 0.013(2)
C43 0.051(5) 0.088(7) 0.033(4) 0.003(4) -0.004(4) -0.004(5)
C44 0.049(6) 0.157(12) 0.050(6) -0.023(7) -0.007(5) 0.020(7)
C45 0.035(4) 0.104(8) 0.042(5) -0.007(5) -0.008(4) -0.008(5)
C46 0.064(7) 0.098(9) 0.094(8) 0.019(7) -0.014(6) -0.025(6)
C47 0.035(4) 0.062(5) 0.048(5) 0.006(4) -0.005(3) -0.003(4)
C48 0.023(4) 0.090(7) 0.064(6) -0.012(5) 0.003(4) 0.005(4)
S3 0.0318(8) 0.0330(9) 0.0329(9) 0.0008(7) 0.0071(7) -0.0063(7)
C64A 0.110(10) 0.110(11) 0.058(7) 0.011(7) -0.026(7) -0.061(9)
C64B 0.110(10) 0.110(11) 0.058(7) 0.011(7) -0.026(7) -0.061(9)
N15 0.097(6) 0.073(4) 0.053(3) -0.011(3) -0.010(3) -0.017(4)
C63 0.079(7) 0.094(8) 0.054(6) -0.008(5) -0.002(5) -0.023(6)
C61A 0.097(6) 0.073(4) 0.053(3) -0.011(3) -0.010(3) -0.017(4)
C62A 0.097(6) 0.073(4) 0.053(3) -0.011(3) -0.010(3) -0.017(4)
C61B 0.097(6) 0.073(4) 0.053(3) -0.011(3) -0.010(3) -0.017(4)
C62B 0.097(6) 0.073(4) 0.053(3) -0.011(3) -0.010(3) -0.017(4)
C65A 0.084(11) 0.053(7) 0.065(8) -0.014(6) 0.018(7) -0.007(7)
C66A 0.091(12) 0.063(8) 0.067(8) -0.006(6) 0.012(8) -0.003(8)
C67A 0.053(8) 0.050(6) 0.036(5) -0.004(5) -0.006(5) 0.004(6)
C68A 0.102(11) 0.099(12) 0.061(7) -0.014(8) 0.020(7) 0.034(9)
C65B 0.084(11) 0.053(7) 0.065(8) -0.014(6) 0.018(7) -0.007(7)
C66B 0.091(12) 0.063(8) 0.067(8) -0.006(6) 0.012(8) -0.003(8)
C67B 0.053(8) 0.050(6) 0.036(5) -0.004(5) -0.006(5) 0.004(6)
C68B 0.102(11) 0.099(12) 0.061(7) -0.014(8) 0.020(7) 0.034(9)
O1 0.0618(18) 0.0789(18) 0.0437(17) 0.0115(17) -0.0020(16) 0.0137(17)
N18 0.0618(18) 0.0789(18) 0.0437(17) 0.0115(17) -0.0020(16) 0.0137(17)
C71 0.062(2) 0.079(2) 0.044(2) 0.011(2) -0.002(2) 0.013(2)
C72 0.0618(18) 0.0789(18) 0.0437(17) 0.0115(17) -0.0020(16) 0.0137(17)
C73 0.062(2) 0.079(2) 0.044(2) 0.011(2) -0.002(2) 0.013(2)
O2 0.133(9) 0.146(12) 0.146(11) 0.036(9) 0.020(10) -0.002(11)
N16 0.121(9) 0.103(9) 0.085(8) 0.031(6) -0.011(7) 0.038(7)
C74 0.121(9) 0.103(9) 0.086(8) 0.031(6) -0.012(7) 0.038(7)
C75 0.123(9) 0.103(9) 0.085(8) 0.030(6) -0.012(7) 0.039(8)
C76 0.129(9) 0.145(12) 0.144(11) 0.037(9) 0.020(10) -0.002(11)
O3 0.127(11) 0.145(13) 0.056(8) 0.001(8) -0.024(8) -0.034(10)
N17 0.069(10) 0.141(14) 0.156(15) 0.030(12) 0.004(9) -0.043(9)
C78 0.072(13) 0.22(3) 0.15(2) 0.036(17) -0.010(12) -0.036(14)
C79 0.103(16) 0.140(14) 0.18(2) 0.051(17) 0.007(16) -0.030(13)
C80 0.102(12) 0.147(14) 0.130(15) 0.013(13) 0.039(11) -0.049(12)
O4 0.242(16) 0.082(8) 0.093(9) -0.026(7) -0.056(8) 0.077(9)
N19 0.203(16) 0.145(12) 0.112(10) -0.036(9) -0.033(9) 0.022(11)
C81 0.202(16) 0.144(12) 0.111(10) -0.037(9) -0.033(9) 0.023(12)
C82 0.203(16) 0.146(12) 0.114(10) -0.036(9) -0.033(9) 0.022(12)
C83 0.242(16) 0.082(8) 0.093(9) -0.026(7) -0.056(8) 0.077(9)

loop_
_atom_type_symbol
_atom_type_description
_atom_type_scat_dispersion_real
_atom_type_scat_dispersion_imag
_atom_type_scat_source
C C 0.0033 0.0016 'International Tables Vol C Tables 4.2.6.8 and 6.1.1.4'
H H 0.0000 0.0000 'International Tables Vol C Tables 4.2.6.8 and 6.1.1.4'
B B 0.0013 0.0007 'International Tables Vol C Tables 4.2.6.8 and 6.1.1.4'
N N 0.0061 0.0033 'International Tables Vol C Tables 4.2.6.8 and 6.1.1.4'
O O 0.0106 0.0060 'International Tables Vol C Tables 4.2.6.8 and 6.1.1.4'
S S 0.1246 0.1234 'International Tables Vol C Tables 4.2.6.8 and 6.1.1.4'
Fe Fe 0.3463 0.8444 'International Tables Vol C Tables 4.2.6.8 and 6.1.1.4'
Se Se -0.0929 2.2259 'International Tables Vol C Tables 4.2.6.8 and 6.1.1.4'
W W -0.8490 6.8722 'International Tables Vol C Tables 4.2.6.8 and 6.1.1.4'

loop_
_geom_angle_atom_site_label_1
_geom_angle_atom_site_label_2
_geom_angle_atom_site_label_3
_geom_angle
N2 W1 N6 79.5(2)
N2 W1 N4 81.2(2)
N6 W1 N4 80.91(19)
N2 W1 S3 163.61(15)
N6 W1 S3 86.96(17)
N4 W1 S3 87.57(15)
N2 W1 S1 88.64(14)
N6 W1 S1 163.77(16)
N4 W1 S1 86.36(13)
S3 W1 S1 102.61(6)
N2 W1 S2 85.55(15)
N6 W1 S2 87.76(15)
N4 W1 S2 163.92(14)
S3 W1 S2 103.28(6)
S1 W1 S2 102.49(6)
N2 W1 Fe2 99.34(15)
N6 W1 Fe2 140.19(14)
N4 W1 Fe2 138.66(13)
S3 W1 Fe2 96.98(5)
S1 W1 Fe2 52.48(4)
S2 W1 Fe2 52.70(5)
N2 W1 Fe3 137.77(14)
N6 W1 Fe3 97.28(15)
N4 W1 Fe3 140.37(14)
S3 W1 Fe3 52.87(5)
S1 W1 Fe3 98.95(4)
S2 W1 Fe3 52.22(5)
Fe2 W1 Fe3 57.04(3)
N2 W1 Fe1 140.76(14)
N6 W1 Fe1 139.39(16)
N4 W1 Fe1 97.72(14)
S3 W1 Fe1 52.51(4)
S1 W1 Fe1 52.28(5)
S2 W1 Fe1 98.31(5)
Fe2 W1 Fe1 56.35(3)
Fe3 W1 Fe1 58.52(3)
N8 W2 N12 79.66(19)
N8 W2 N10 81.1(2)
N12 W2 N10 80.7(2)
N8 W2 S4 163.68(15)
N12 W2 S4 88.05(14)
N10 W2 S4 86.42(15)
N8 W2 S6 88.00(15)
N12 W2 S6 86.09(15)
N10 W2 S6 164.16(15)
S4 W2 S6 101.95(6)
N8 W2 S5 87.52(14)
N12 W2 S5 163.82(14)
N10 W2 S5 87.60(15)
S4 W2 S5 102.45(6)
S6 W2 S5 103.41(6)
N8 W2 Fe6 97.84(14)
N12 W2 Fe6 138.39(15)
N10 W2 Fe6 140.40(14)
S4 W2 Fe6 98.48(5)
S6 W2 Fe6 52.31(5)
S5 W2 Fe6 52.89(5)
N8 W2 Fe5 139.76(14)
N12 W2 Fe5 140.21(14)
N10 W2 Fe5 97.71(14)
S4 W2 Fe5 52.28(5)
S6 W2 Fe5 98.04(5)
S5 W2 Fe5 52.33(4)
Fe6 W2 Fe5 58.17(3)
N8 W2 Fe4 140.16(15)
N12 W2 Fe4 99.40(14)
N10 W2 Fe4 138.52(14)
S4 W2 Fe4 52.30(5)
S6 W2 Fe4 52.41(4)
S5 W2 Fe4 96.76(4)
Fe6 W2 Fe4 56.70(3)
Fe5 W2 Fe4 56.21(3)
Fe5 Se1 Fe3 134.61(4)
Fe5 Se1 Fe6 62.82(3)
Fe3 Se1 Fe6 159.60(4)
Fe5 Se1 Fe1 102.19(4)
Fe3 Se1 Fe1 62.93(3)
Fe6 Se1 Fe1 130.41(4)
Fe5 Se1 Fe2 74.42(4)
Fe3 Se1 Fe2 60.84(3)
Fe6 Se1 Fe2 137.10(4)
Fe1 Se1 Fe2 60.31(3)
Fe5 Se1 Fe4 60.51(3)
Fe3 Se1 Fe4 133.51(4)
Fe6 Se1 Fe4 60.38(3)
Fe1 Se1 Fe4 71.05(3)
Fe2 Se1 Fe4 101.94(4)
Fe4 Se2A Fe1 78.54(4)
C31A S7A Fe3 119.9(5)
C32A S8A Fe6 116.3(5)
C33A S9A Fe2 113.9(3)
C33A S9A Fe5 116.2(3)
Fe2 S9A Fe5 82.04(5)
C55 N14 C57 110.6(6)
C55 N14 C51 105.7(6)
C57 N14 C51 111.7(6)
C55 N14 C53 111.5(7)
C57 N14 C53 106.0(6)
C51 N14 C53 111.5(6)
C52 C51 N14 115.3(7)
C54 C53 N14 114.9(7)
N14 C55 C56 114.0(7)
C58 C57 N14 115.0(7)
C31B S7B Fe3 110.3(13)
C32B S8B Fe6 115.4(15)
S1 Fe1 S3 108.54(7)
S1 Fe1 Se2A 112.02(6)
S3 Fe1 Se2A 118.20(6)
S1 Fe1 Se1 110.79(6)
S3 Fe1 Se1 106.96(6)
Se2A Fe1 Se1 99.83(4)
S1 Fe1 Fe2 55.30(5)
S3 Fe1 Fe2 103.11(6)
Se2A Fe1 Fe2 138.23(5)
Se1 Fe1 Fe2 59.91(3)
S1 Fe1 Fe3 102.95(6)
S3 Fe1 Fe3 54.32(5)
Se2A Fe1 Fe3 144.01(5)
Se1 Fe1 Fe3 58.41(3)
Fe2 Fe1 Fe3 59.19(4)
S1 Fe1 W1 55.56(4)
S3 Fe1 W1 55.42(5)
Se2A Fe1 W1 150.49(5)
Se1 Fe1 W1 109.59(4)
Fe2 Fe1 W1 61.13(3)
Fe3 Fe1 W1 60.28(3)
S1 Fe2 S2 109.45(7)
S1 Fe2 S9A 115.49(7)
S2 Fe2 S9A 116.30(7)
S1 Fe2 Se1 111.07(6)
S2 Fe2 Se1 109.12(6)
S9A Fe2 Se1 94.36(5)
S1 Fe2 Fe1 55.75(5)
S2 Fe2 Fe1 106.22(6)
S9A Fe2 Fe1 135.95(6)
Se1 Fe2 Fe1 59.78(3)
S1 Fe2 Fe3 105.77(6)
S2 Fe2 Fe3 55.00(6)
S9A Fe2 Fe3 137.28(6)
Se1 Fe2 Fe3 59.38(3)
Fe1 Fe2 Fe3 62.24(4)
S1 Fe2 W1 56.23(4)
S2 Fe2 W1 56.30(5)
S9A Fe2 W1 155.04(6)
Se1 Fe2 W1 110.60(4)
Fe1 Fe2 W1 62.52(3)
Fe3 Fe2 W1 61.69(3)
S2 Fe3 S3 109.98(7)
S2 Fe3 S7A 103.24(13)
S3 Fe3 S7A 125.87(13)
S2 Fe3 S7B 117.6(4)
S3 Fe3 S7B 121.7(4)
S7A Fe3 S7B 16.5(3)
S2 Fe3 Se1 109.90(6)
S3 Fe3 Se1 107.17(6)
S7A Fe3 Se1 99.75(11)
S7B Fe3 Se1 86.7(3)
S2 Fe3 Fe2 55.47(5)
S3 Fe3 Fe2 102.58(6)
S7A Fe3 Fe2 131.52(13)
S7B Fe3 Fe2 131.3(4)
Se1 Fe3 Fe2 59.78(3)
S2 Fe3 Fe1 103.55(6)
S3 Fe3 Fe1 54.30(5)
S7A Fe3 Fe1 150.22(12)
S7B Fe3 Fe1 133.7(3)
Se1 Fe3 Fe1 58.66(3)
Fe2 Fe3 Fe1 58.57(4)
S2 Fe3 W1 56.24(5)
S3 Fe3 W1 55.81(5)
S7A Fe3 W1 147.56(12)
S7B Fe3 W1 162.6(3)
Se1 Fe3 W1 110.58(4)
Fe2 Fe3 W1 61.27(3)
Fe1 Fe3 W1 61.20(3)
S4 Fe4 S6 107.65(7)
S4 Fe4 Se2A 113.44(6)
S6 Fe4 Se2A 116.72(6)
S4 Fe4 Fe5 55.31(5)
S6 Fe4 Fe5 104.89(6)
Se2A Fe4 Fe5 137.90(5)
S4 Fe4 Fe6 104.53(6)
S6 Fe4 Fe6 54.87(5)
Se2A Fe4 Fe6 141.24(5)
Fe5 Fe4 Fe6 61.57(4)
S4 Fe4 Se1 109.40(6)
S6 Fe4 Se1 109.65(6)
Se2A Fe4 Se1 99.61(4)
Fe5 Fe4 Se1 58.30(3)
Fe6 Fe4 Se1 59.07(3)
S4 Fe4 W2 55.34(5)
S6 Fe4 W2 55.37(5)
Se2A Fe4 W2 151.46(5)
Fe5 Fe4 W2 61.65(3)
Fe6 Fe4 W2 61.07(3)
Se1 Fe4 W2 108.86(4)
S4 Fe5 S5 109.20(7)
S4 Fe5 S9A 114.32(7)
S5 Fe5 S9A 118.23(7)
S4 Fe5 Se1 112.32(6)
S5 Fe5 Se1 107.19(6)
S9A Fe5 Se1 94.56(5)
S4 Fe5 Fe4 55.59(5)
S5 Fe5 Fe4 104.42(6)
S9A Fe5 Fe4 136.02(5)
Se1 Fe5 Fe4 61.18(4)
S4 Fe5 Fe6 103.04(6)
S5 Fe5 Fe6 54.82(5)
S9A Fe5 Fe6 140.87(6)
Se1 Fe5 Fe6 59.26(3)
Fe4 Fe5 Fe6 59.45(4)
S4 Fe5 W2 55.61(5)
S5 Fe5 W2 56.04(5)
S9A Fe5 W2 153.87(5)
Se1 Fe5 W2 111.55(4)
Fe4 Fe5 W2 62.14(3)
Fe6 Fe5 W2 60.60(3)
S6 Fe6 S8A 111.58(13)
S6 Fe6 S5 110.19(7)
S8A Fe6 S5 123.15(19)
S6 Fe6 S8B 100.9(4)
S8A Fe6 S8B 11.5(5)
S5 Fe6 S8B 126.8(6)
S6 Fe6 Se1 111.69(6)
S8A Fe6 Se1 92.88(18)
S5 Fe6 Se1 105.60(6)
S8B Fe6 Se1 101.3(6)
S6 Fe6 Fe4 55.61(5)
S8A Fe6 Fe4 131.6(2)
S5 Fe6 Fe4 103.65(6)
S8B Fe6 Fe4 129.6(6)
Se1 Fe6 Fe4 60.54(3)
S6 Fe6 Fe5 103.35(6)
S8A Fe6 Fe5 141.25(13)
S5 Fe6 Fe5 54.36(5)
S8B Fe6 Fe5 152.7(5)
Se1 Fe6 Fe5 57.92(3)
Fe4 Fe6 Fe5 58.98(4)
S6 Fe6 W2 56.02(5)
S8A Fe6 W2 155.70(17)
S5 Fe6 W2 56.20(5)
S8B Fe6 W2 145.4(5)
Se1 Fe6 W2 110.96(4)
Fe4 Fe6 W2 62.22(3)
Fe5 Fe6 W2 61.24(3)
Fe2 S1 Fe1 68.95(6)
Fe2 S1 W1 71.29(5)
Fe1 S1 W1 72.16(5)
Fe3 S2 Fe2 69.53(6)
Fe3 S2 W1 71.54(6)
Fe2 S2 W1 71.00(5)
Fe5 S4 Fe4 69.10(6)
Fe5 S4 W2 72.11(5)
Fe4 S4 W2 72.36(5)
Fe5 S5 Fe6 70.82(6)
Fe5 S5 W2 71.63(5)
Fe6 S5 W2 70.90(5)
Fe6 S6 Fe4 69.52(6)
Fe6 S6 W2 71.67(5)
Fe4 S6 W2 72.22(6)
C2 N1 N2 110.1(6)
C2 N1 B2 128.5(6)
N2 N1 B2 121.1(6)
C4 N2 N1 106.2(6)
C4 N2 W1 133.4(5)
N1 N2 W1 120.4(4)
C7 N3 N4 110.3(5)
C7 N3 B2 129.2(6)
N4 N3 B2 120.5(5)
C9 N4 N3 105.5(5)
C9 N4 W1 134.3(4)
N3 N4 W1 119.9(4)
C12 N5 N6 109.7(6)
C12 N5 B2 129.5(6)
N6 N5 B2 120.6(5)
C14 N6 N5 105.6(5)
C14 N6 W1 134.5(5)
N5 N6 W1 119.8(4)
C17 N7 N8 110.5(6)
C17 N7 B1 128.3(6)
N8 N7 B1 120.8(5)
C19 N8 N7 105.9(5)
C19 N8 W2 133.7(4)
N7 N8 W2 120.3(4)
C22 N9 N10 110.3(6)
C22 N9 B1 128.5(6)
N10 N9 B1 121.2(5)
C24 N10 N9 106.1(5)
C24 N10 W2 133.6(5)
N9 N10 W2 119.6(4)
C27 N11 N12 111.1(5)
C27 N11 B1 127.0(6)
N12 N11 B1 121.8(5)
C29 N12 N11 105.9(5)
C29 N12 W2 134.3(4)
N11 N12 W2 119.9(4)
N1 C2 C3 108.0(7)
N1 C2 C1 123.0(8)
C3 C2 C1 129.0(8)
C2 C3 C4 106.2(7)
N2 C4 C3 109.5(7)
N2 C4 C5 124.9(7)
C3 C4 C5 125.3(8)
N3 C7 C8 108.4(6)
N3 C7 C6 122.9(6)
C8 C7 C6 128.7(6)
C7 C8 C9 105.5(6)
N4 C9 C8 110.3(6)
N4 C9 C10 124.8(6)
C8 C9 C10 124.9(6)
C13 C12 N5 108.0(6)
C13 C12 C11 129.7(7)
N5 C12 C11 122.3(7)
C12 C13 C14 108.3(7)
N6 C14 C13 108.4(7)
N6 C14 C15 124.8(6)
C13 C14 C15 126.8(7)
C18 C17 N7 107.0(6)
C18 C17 C16 129.4(7)
N7 C17 C16 123.5(7)
C17 C18 C19 107.9(6)
N8 C19 C18 108.8(6)
N8 C19 C20 125.6(6)
C18 C19 C20 125.6(6)
N9 C22 C23 107.6(6)
N9 C22 C21 123.6(7)
C23 C22 C21 128.8(7)
C22 C23 C24 106.7(7)
N10 C24 C23 109.3(6)
N10 C24 C25 124.6(6)
C23 C24 C25 126.1(7)
N11 C27 C28 107.2(6)
N11 C27 C26 123.5(6)
C28 C27 C26 129.3(6)
C27 C28 C29 105.7(6)
N12 C29 C28 110.1(6)
N12 C29 C30 125.3(6)
C28 C29 C30 124.6(6)
N9 B1 N11 108.3(6)
N9 B1 N7 110.0(6)
N11 B1 N7 109.5(6)
N3 B2 N5 110.0(6)
N3 B2 N1 109.6(6)
N5 B2 N1 109.1(6)
C93A O6A C92A 113.2(18)
C91A C92A O6A 107.6(15)
C94A C93A O6A 107.8(16)
C92B O6B C93B 108(2)
C94B C93B O6B 104.4(16)
C91B C92B O6B 107.2(17)
C41 N13 C47 110.8(6)
C41 N13 C45 106.1(6)
C47 N13 C45 112.2(7)
C41 N13 C43 111.1(7)
C47 N13 C43 106.4(6)
C45 N13 C43 110.5(6)
N13 C41 C42 114.3(7)
C44 C43 N13 115.4(7)
C46 C45 N13 115.5(7)
C48 C47 N13 114.9(6)
Fe1 S3 Fe3 71.38(6)
Fe1 S3 W1 72.07(5)
Fe3 S3 W1 71.31(6)
C61A N15 C61B 24(3)
C61A N15 C63 108.9(10)
C61B N15 C63 132(3)
C61A N15 C67A 117.6(8)
C61B N15 C67A 99(3)
C63 N15 C67A 106.7(7)
C61A N15 C67B 103.7(7)
C61B N15 C67B 91(3)
C63 N15 C67B 100.0(7)
C67A N15 C67B 20.09(12)
C61A N15 C65A 103.8(7)
C61B N15 C65A 99.8(13)
C63 N15 C65A 104.9(7)
C67A N15 C65A 114.2(6)
C67B N15 C65A 134.0(7)
C61A N15 C65B 105.8(8)
C61B N15 C65B 93.4(12)
C63 N15 C65B 122.1(7)
C67A N15 C65B 95.9(5)
C67B N15 C65B 114.8(6)
C65A N15 C65B 21.01(13)
N15 C63 C64B 116(2)
N15 C63 C64A 115.2(10)
C64B C63 C64A 52(6)
C62A C61A N15 114.0(10)
C62B C61B N15 109.3(17)
C66A C65A N15 113.1(3)
N15 C67A C68A 114.6(4)
C66B C65B N15 112.4(3)
N15 C67B C68B 111.7(4)
C73 N18 C71 129.7
C73 N18 C72 121.0
C71 N18 C72 109.1
O1 C73 N18 115.5
C75 N16 C76 114.6
C75 N16 C74 128.1
C76 N16 C74 117.2
O2 C76 N16 132.0
C80 N17 C78 120.0
C80 N17 C79 122.8
C78 N17 C79 116.7
O3 C80 N17 118.6
C83 N19 C81 128.3
C83 N19 C82 117.7
C81 N19 C82 113.4
O4 C83 N19 121.1

loop_
_geom_bond_atom_site_label_1
_geom_bond_atom_site_label_2
_geom_bond_distance
W1 N2 2.280(6)
W1 N6 2.298(6)
W1 N4 2.307(5)
W1 S3 2.3708(18)
W1 S1 2.3734(16)
W1 S2 2.3795(17)
W1 Fe2 2.7042(10)
W1 Fe3 2.7149(10)
W1 Fe1 2.7396(10)
W2 N8 2.282(5)
W2 N12 2.292(5)
W2 N10 2.317(6)
W2 S4 2.3653(16)
W2 S6 2.3682(17)
W2 S5 2.3840(17)
W2 Fe6 2.7109(10)
W2 Fe5 2.7278(10)
W2 Fe4 2.7404(9)
Se1 Fe5 2.5181(12)
Se1 Fe3 2.5501(11)
Se1 Fe6 2.5545(11)
Se1 Fe1 2.5570(12)
Se1 Fe2 2.5604(12)
Se1 Fe4 2.5930(12)
Se2A Fe4 2.3488(12)
Se2A Fe1 2.3787(12)
S7A C31A 1.710(2)
S7A Fe3 2.328(4)
S8A C32A 1.714(14)
S8A Fe6 2.287(7)
S9A C33A 1.779(10)
S9A Fe2 2.3211(16)
S9A Fe5 2.3583(16)
N14 C55 1.502(10)
N14 C57 1.519(11)
N14 C51 1.520(9)
N14 C53 1.521(11)
C51 C52 1.493(12)
C53 C54 1.501(14)
C55 C56 1.534(11)
C57 C58 1.504(13)
S7B C31B 1.710(2)
S7B Fe3 2.346(14)
S8B C32B 1.76(2)
S8B Fe6 2.40(2)
Fe1 S1 2.2767(19)
Fe1 S3 2.2846(18)
Fe1 Fe2 2.5706(14)
Fe1 Fe3 2.6659(14)
Fe2 S1 2.2647(19)
Fe2 S2 2.2753(19)
Fe2 Fe3 2.5875(14)
Fe3 S2 2.262(2)
Fe3 S3 2.285(2)
Fe4 S4 2.275(2)
Fe4 S6 2.2805(19)
Fe4 Fe5 2.5762(14)
Fe4 Fe6 2.5889(13)
Fe5 S4 2.267(2)
Fe5 S5 2.2750(19)
Fe5 Fe6 2.6438(14)
Fe6 S6 2.2600(19)
Fe6 S5 2.2879(19)
N1 C2 1.345(10)
N1 N2 1.374(8)
N1 B2 1.526(11)
N2 C4 1.354(10)
N3 C7 1.341(8)
N3 N4 1.383(7)
N3 B2 1.524(10)
N4 C9 1.349(9)
N5 C12 1.345(9)
N5 N6 1.388(8)
N5 B2 1.522(10)
N6 C14 1.355(9)
N7 C17 1.349(9)
N7 N8 1.375(7)
N7 B1 1.539(10)
N8 C19 1.345(9)
N9 C22 1.346(9)
N9 N10 1.377(8)
N9 B1 1.513(10)
N10 C24 1.354(9)
N11 C27 1.352(9)
N11 N12 1.370(7)
N11 B1 1.520(9)
N12 C29 1.342(8)
C2 C3 1.377(12)
C2 C1 1.500(11)
C3 C4 1.392(11)
C4 C5 1.470(11)
C6 C7 1.501(9)
C7 C8 1.375(10)
C8 C9 1.401(9)
C9 C10 1.498(9)
C11 C12 1.508(10)
C12 C13 1.332(11)
C13 C14 1.389(10)
C14 C15 1.490(11)
C16 C17 1.486(10)
C17 C18 1.349(10)
C18 C19 1.392(9)
C19 C20 1.481(10)
C21 C22 1.488(10)
C22 C23 1.375(11)
C23 C24 1.391(10)
C24 C25 1.492(10)
C26 C27 1.484(9)
C27 C28 1.382(9)
C28 C29 1.407(10)
C29 C30 1.500(9)
O6A C93A 1.472(17)
O6A C92A 1.481(17)
C91A C92A 1.468(19)
C93A C94A 1.461(18)
O6B C92B 1.485(18)
O6B C93B 1.493(18)
C94B C93B 1.49(2)
C92B C91B 1.48(2)
N13 C41 1.505(11)
N13 C47 1.515(10)
N13 C45 1.523(11)
N13 C43 1.535(10)
C41 C42 1.539(13)
C43 C44 1.472(13)
C45 C46 1.493(14)
C47 C48 1.495(11)
C64A C63 1.548(15)
C64B C63 1.54(2)
N15 C61A 1.513(13)
N15 C61B 1.51(2)
N15 C63 1.522(13)
N15 C67A 1.531(9)
N15 C67B 1.545(9)
N15 C65A 1.575(10)
N15 C65B 1.592(10)
C61A C62A 1.427(17)
C61B C62B 1.44(2)
C65A C66A 1.5507
C67A C68A 1.5499
C65B C66B 1.5561
C67B C68B 1.5738
O1 C73 1.1631
N18 C73 1.3131
N18 C71 1.4164
N18 C72 1.4272
O2 C76 1.2276
N16 C75 1.1978
N16 C76 1.3225
N16 C74 1.4269
O3 C80 1.1630
N17 C80 1.3101
N17 C78 1.4400
N17 C79 1.4799
O4 C83 1.0933
N19 C83 1.3206
N19 C81 1.4003
N19 C82 1.4642

loop_
_geom_torsion_atom_site_label_1
_geom_torsion_atom_site_label_2
_geom_torsion_atom_site_label_3
_geom_torsion_atom_site_label_4
_geom_torsion
C55 N14 C51 C52 -179.0(8)
C57 N14 C51 C52 60.7(10)
C53 N14 C51 C52 -57.7(10)
C55 N14 C53 C54 53.3(10)
C57 N14 C53 C54 173.7(8)
C51 N14 C53 C54 -64.5(10)
C57 N14 C55 C56 -57.6(10)
C51 N14 C55 C56 -178.6(8)
C53 N14 C55 C56 60.1(10)
C55 N14 C57 C58 -55.1(9)
C51 N14 C57 C58 62.2(9)
C53 N14 C57 C58 -176.1(7)
Fe4 Se2A Fe1 S1 -91.45(6)
Fe4 Se2A Fe1 S3 141.24(7)
Fe4 Se2A Fe1 Se1 25.85(4)
Fe4 Se2A Fe1 Fe2 -29.42(8)
Fe4 Se2A Fe1 Fe3 74.07(8)
Fe4 Se2A Fe1 W1 -149.85(9)
Fe5 Se1 Fe1 S1 41.40(6)
Fe3 Se1 Fe1 S1 -92.74(6)
Fe6 Se1 Fe1 S1 105.94(7)
Fe2 Se1 Fe1 S1 -22.53(5)
Fe4 Se1 Fe1 S1 94.06(6)
Fe5 Se1 Fe1 S3 159.52(6)
Fe3 Se1 Fe1 S3 25.38(6)
Fe6 Se1 Fe1 S3 -135.94(7)
Fe2 Se1 Fe1 S3 95.59(6)
Fe4 Se1 Fe1 S3 -147.82(6)
Fe5 Se1 Fe1 Se2A -76.81(5)
Fe3 Se1 Fe1 Se2A 149.04(5)
Fe6 Se1 Fe1 Se2A -12.28(7)
Fe2 Se1 Fe1 Se2A -140.75(5)
Fe4 Se1 Fe1 Se2A -24.16(4)
Fe5 Se1 Fe1 Fe2 63.93(4)
Fe3 Se1 Fe1 Fe2 -70.21(4)
Fe6 Se1 Fe1 Fe2 128.47(6)
Fe4 Se1 Fe1 Fe2 116.59(4)
Fe5 Se1 Fe1 Fe3 134.14(5)
Fe6 Se1 Fe1 Fe3 -161.32(6)
Fe2 Se1 Fe1 Fe3 70.21(4)
Fe4 Se1 Fe1 Fe3 -173.20(4)
Fe5 Se1 Fe1 W1 100.94(4)
Fe3 Se1 Fe1 W1 -33.20(4)
Fe6 Se1 Fe1 W1 165.48(4)
Fe2 Se1 Fe1 W1 37.01(3)
Fe4 Se1 Fe1 W1 153.60(4)
N2 W1 Fe1 S1 6.2(2)
N6 W1 Fe1 S1 -164.3(2)
N4 W1 Fe1 S1 -79.29(15)
S3 W1 Fe1 S1 -160.21(8)
S2 W1 Fe1 S1 99.40(7)
Fe2 W1 Fe1 S1 65.79(6)
Fe3 W1 Fe1 S1 134.77(6)
N2 W1 Fe1 S3 166.5(2)
N6 W1 Fe1 S3 -4.1(2)
N4 W1 Fe1 S3 80.91(15)
S1 W1 Fe1 S3 160.21(8)
S2 W1 Fe1 S3 -100.39(7)
Fe2 W1 Fe1 S3 -134.00(6)
Fe3 W1 Fe1 S3 -65.02(6)
N2 W1 Fe1 Se2A 79.5(2)
N6 W1 Fe1 Se2A -91.1(2)
N4 W1 Fe1 Se2A -6.07(17)
S3 W1 Fe1 Se2A -86.99(11)
S1 W1 Fe1 Se2A 73.22(10)
S2 W1 Fe1 Se2A 172.62(10)
Fe2 W1 Fe1 Se2A 139.01(10)
Fe3 W1 Fe1 Se2A -152.01(11)
N2 W1 Fe1 Se1 -96.0(2)
N6 W1 Fe1 Se1 93.4(2)
N4 W1 Fe1 Se1 178.42(14)
S3 W1 Fe1 Se1 97.51(7)
S1 W1 Fe1 Se1 -102.28(6)
S2 W1 Fe1 Se1 -2.88(6)
Fe2 W1 Fe1 Se1 -36.49(4)
Fe3 W1 Fe1 Se1 32.49(4)
N2 W1 Fe1 Fe2 -59.5(2)
N6 W1 Fe1 Fe2 129.9(2)
N4 W1 Fe1 Fe2 -145.08(14)
S3 W1 Fe1 Fe2 134.00(6)
S1 W1 Fe1 Fe2 -65.79(6)
S2 W1 Fe1 Fe2 33.61(5)
Fe3 W1 Fe1 Fe2 68.98(4)
N2 W1 Fe1 Fe3 -128.5(2)
N6 W1 Fe1 Fe3 60.9(2)
N4 W1 Fe1 Fe3 145.94(14)
S3 W1 Fe1 Fe3 65.02(6)
S1 W1 Fe1 Fe3 -134.77(6)
S2 W1 Fe1 Fe3 -35.37(5)
Fe2 W1 Fe1 Fe3 -68.98(4)
C33A S9A Fe2 S1 -28.4(3)
Fe5 S9A Fe2 S1 86.78(7)
C33A S9A Fe2 S2 101.9(3)
Fe5 S9A Fe2 S2 -142.89(7)
C33A S9A Fe2 Se1 -144.2(3)
Fe5 S9A Fe2 Se1 -29.05(5)
C33A S9A Fe2 Fe1 -94.6(3)
Fe5 S9A Fe2 Fe1 20.61(9)
C33A S9A Fe2 Fe3 167.8(3)
Fe5 S9A Fe2 Fe3 -76.96(9)
C33A S9A Fe2 W1 35.8(4)
Fe5 S9A Fe2 W1 150.99(11)
Fe5 Se1 Fe2 S1 -91.58(6)
Fe3 Se1 Fe2 S1 96.34(6)
Fe6 Se1 Fe2 S1 -96.16(8)
Fe1 Se1 Fe2 S1 22.70(6)
Fe4 Se1 Fe2 S1 -37.12(6)
Fe5 Se1 Fe2 S2 147.66(6)
Fe3 Se1 Fe2 S2 -24.41(6)
Fe6 Se1 Fe2 S2 143.09(7)
Fe1 Se1 Fe2 S2 -98.05(6)
Fe4 Se1 Fe2 S2 -157.87(6)
Fe5 Se1 Fe2 S9A 27.88(5)
Fe3 Se1 Fe2 S9A -144.20(6)
Fe6 Se1 Fe2 S9A 23.31(8)
Fe1 Se1 Fe2 S9A 142.16(6)
Fe4 Se1 Fe2 S9A 82.34(5)
Fe5 Se1 Fe2 Fe1 -114.28(4)
Fe3 Se1 Fe2 Fe1 73.64(4)
Fe6 Se1 Fe2 Fe1 -118.86(6)
Fe4 Se1 Fe2 Fe1 -59.82(4)
Fe5 Se1 Fe2 Fe3 172.08(4)
Fe6 Se1 Fe2 Fe3 167.50(7)
Fe1 Se1 Fe2 Fe3 -73.64(4)
Fe4 Se1 Fe2 Fe3 -133.46(4)
Fe5 Se1 Fe2 W1 -152.14(4)
Fe3 Se1 Fe2 W1 35.78(4)
Fe6 Se1 Fe2 W1 -156.71(5)
Fe1 Se1 Fe2 W1 -37.86(4)
Fe4 Se1 Fe2 W1 -97.68(4)
S3 Fe1 Fe2 S1 103.64(7)
Se2A Fe1 Fe2 S1 -84.81(9)
Se1 Fe1 Fe2 S1 -154.17(6)
Fe3 Fe1 Fe2 S1 136.89(6)
W1 Fe1 Fe2 S1 66.18(5)
S1 Fe1 Fe2 S2 -102.80(8)
S3 Fe1 Fe2 S2 0.83(8)
Se2A Fe1 Fe2 S2 172.39(8)
Se1 Fe1 Fe2 S2 103.03(6)
Fe3 Fe1 Fe2 S2 34.09(6)
W1 Fe1 Fe2 S2 -36.62(5)
S1 Fe1 Fe2 S9A 92.57(9)
S3 Fe1 Fe2 S9A -163.79(9)
Se2A Fe1 Fe2 S9A 7.76(13)
Se1 Fe1 Fe2 S9A -61.60(8)
Fe3 Fe1 Fe2 S9A -130.54(9)
W1 Fe1 Fe2 S9A 158.75(9)
S1 Fe1 Fe2 Se1 154.17(6)
S3 Fe1 Fe2 Se1 -102.19(6)
Se2A Fe1 Fe2 Se1 69.36(7)
Fe3 Fe1 Fe2 Se1 -68.93(4)
W1 Fe1 Fe2 Se1 -139.64(4)
S1 Fe1 Fe2 Fe3 -136.89(6)
S3 Fe1 Fe2 Fe3 -33.26(6)
Se2A Fe1 Fe2 Fe3 138.30(8)
Se1 Fe1 Fe2 Fe3 68.93(4)
W1 Fe1 Fe2 Fe3 -70.71(3)
S1 Fe1 Fe2 W1 -66.18(5)
S3 Fe1 Fe2 W1 37.45(5)
Se2A Fe1 Fe2 W1 -150.99(8)
Se1 Fe1 Fe2 W1 139.64(4)
Fe3 Fe1 Fe2 W1 70.71(3)
N2 W1 Fe2 S1 81.00(15)
N6 W1 Fe2 S1 165.8(3)
N4 W1 Fe2 S1 -6.3(2)
S3 W1 Fe2 S1 -100.55(7)
S2 W1 Fe2 S1 158.05(8)
Fe3 W1 Fe2 S1 -137.02(6)
Fe1 W1 Fe2 S1 -65.45(6)
N2 W1 Fe2 S2 -77.06(15)
N6 W1 Fe2 S2 7.8(3)
N4 W1 Fe2 S2 -164.3(2)
S3 W1 Fe2 S2 101.39(7)
S1 W1 Fe2 S2 -158.05(8)
Fe3 W1 Fe2 S2 64.92(6)
Fe1 W1 Fe2 S2 136.49(7)
N2 W1 Fe2 S9A 3.11(19)
N6 W1 Fe2 S9A 87.9(3)
N4 W1 Fe2 S9A -84.2(3)
S3 W1 Fe2 S9A -178.44(13)
S1 W1 Fe2 S9A -77.88(14)
S2 W1 Fe2 S9A 80.17(14)
Fe3 W1 Fe2 S9A 145.09(14)
Fe1 W1 Fe2 S9A -143.34(14)
N2 W1 Fe2 Se1 -176.84(14)
N6 W1 Fe2 Se1 -92.0(3)
N4 W1 Fe2 Se1 95.9(2)
S3 W1 Fe2 Se1 1.61(6)
S1 W1 Fe2 Se1 102.16(7)
S2 W1 Fe2 Se1 -99.78(7)
Fe3 W1 Fe2 Se1 -34.86(4)
Fe1 W1 Fe2 Se1 36.71(4)
N2 W1 Fe2 Fe1 146.45(14)
N6 W1 Fe2 Fe1 -128.7(3)
N4 W1 Fe2 Fe1 59.2(2)
S3 W1 Fe2 Fe1 -35.10(5)
S1 W1 Fe2 Fe1 65.45(6)
S2 W1 Fe2 Fe1 -136.49(7)
Fe3 W1 Fe2 Fe1 -71.57(4)
N2 W1 Fe2 Fe3 -141.98(14)
N6 W1 Fe2 Fe3 -57.2(3)
N4 W1 Fe2 Fe3 130.7(2)
S3 W1 Fe2 Fe3 36.47(5)
S1 W1 Fe2 Fe3 137.02(6)
S2 W1 Fe2 Fe3 -64.92(6)
Fe1 W1 Fe2 Fe3 71.57(4)
C31A S7A Fe3 S2 156.8(6)
C31A S7A Fe3 S3 -76.1(6)
C31A S7A Fe3 S7B 5.1(15)
C31A S7A Fe3 Se1 43.5(6)
C31A S7A Fe3 Fe2 101.5(6)
C31A S7A Fe3 Fe1 3.2(7)
C31A S7A Fe3 W1 -157.2(5)
C31B S7B Fe3 S2 -48.5(16)
C31B S7B Fe3 S3 92.6(15)
C31B S7B Fe3 S7A -17.1(16)
C31B S7B Fe3 Se1 -159.2(15)
C31B S7B Fe3 Fe2 -115.4(15)
C31B S7B Fe3 Fe1 161.6(14)
C31B S7B Fe3 W1 16(2)
Fe5 Se1 Fe3 S2 13.94(9)
Fe6 Se1 Fe3 S2 -130.31(13)
Fe1 Se1 Fe3 S2 94.09(6)
Fe2 Se1 Fe3 S2 24.69(6)
Fe4 Se1 Fe3 S2 102.97(8)
Fe5 Se1 Fe3 S3 -105.56(8)
Fe6 Se1 Fe3 S3 110.19(13)
Fe1 Se1 Fe3 S3 -25.41(6)
Fe2 Se1 Fe3 S3 -94.81(6)
Fe4 Se1 Fe3 S3 -16.52(9)
Fe5 Se1 Fe3 S7A 121.96(13)
Fe6 Se1 Fe3 S7A -22.29(19)
Fe1 Se1 Fe3 S7A -157.89(13)
Fe2 Se1 Fe3 S7A 132.71(13)
Fe4 Se1 Fe3 S7A -149.01(13)
Fe5 Se1 Fe3 S7B 132.2(4)
Fe6 Se1 Fe3 S7B -12.1(4)
Fe1 Se1 Fe3 S7B -147.7(4)
Fe2 Se1 Fe3 S7B 142.9(4)
Fe4 Se1 Fe3 S7B -138.8(4)
Fe5 Se1 Fe3 Fe2 -10.75(6)
Fe6 Se1 Fe3 Fe2 -155.00(13)
Fe1 Se1 Fe3 Fe2 69.40(4)
Fe4 Se1 Fe3 Fe2 78.28(6)
Fe5 Se1 Fe3 Fe1 -80.15(6)
Fe6 Se1 Fe3 Fe1 135.60(13)
Fe2 Se1 Fe3 Fe1 -69.40(4)
Fe4 Se1 Fe3 Fe1 8.88(6)
Fe5 Se1 Fe3 W1 -46.37(7)
Fe6 Se1 Fe3 W1 169.38(11)
Fe1 Se1 Fe3 W1 33.78(4)
Fe2 Se1 Fe3 W1 -35.62(4)
Fe4 Se1 Fe3 W1 42.67(7)
S1 Fe2 Fe3 S2 102.99(8)
S9A Fe2 Fe3 S2 -92.24(10)
Se1 Fe2 Fe3 S2 -151.53(7)
Fe1 Fe2 Fe3 S2 138.92(7)
W1 Fe2 Fe3 S2 66.91(6)
S1 Fe2 Fe3 S3 -2.77(8)
S2 Fe2 Fe3 S3 -105.75(8)
S9A Fe2 Fe3 S3 162.01(8)
Se1 Fe2 Fe3 S3 102.72(6)
Fe1 Fe2 Fe3 S3 33.17(6)
W1 Fe2 Fe3 S3 -38.84(5)
S1 Fe2 Fe3 S7A 179.22(16)
S2 Fe2 Fe3 S7A 76.24(16)
S9A Fe2 Fe3 S7A -16.00(19)
Se1 Fe2 Fe3 S7A -75.29(16)
Fe1 Fe2 Fe3 S7A -144.84(16)
W1 Fe2 Fe3 S7A 143.15(16)
S1 Fe2 Fe3 S7B -158.7(5)
S2 Fe2 Fe3 S7B 98.3(5)
S9A Fe2 Fe3 S7B 6.1(5)
Se1 Fe2 Fe3 S7B -53.2(5)
Fe1 Fe2 Fe3 S7B -122.7(5)
W1 Fe2 Fe3 S7B 165.2(5)
S1 Fe2 Fe3 Se1 -105.49(6)
S2 Fe2 Fe3 Se1 151.53(7)
S9A Fe2 Fe3 Se1 59.29(8)
Fe1 Fe2 Fe3 Se1 -69.55(4)
W1 Fe2 Fe3 Se1 -141.56(4)
S1 Fe2 Fe3 Fe1 -35.94(6)
S2 Fe2 Fe3 Fe1 -138.92(7)
S9A Fe2 Fe3 Fe1 128.84(9)
Se1 Fe2 Fe3 Fe1 69.55(4)
W1 Fe2 Fe3 Fe1 -72.01(3)
S1 Fe2 Fe3 W1 36.07(5)
S2 Fe2 Fe3 W1 -66.91(6)
S9A Fe2 Fe3 W1 -159.15(8)
Se1 Fe2 Fe3 W1 141.56(4)
Fe1 Fe2 Fe3 W1 72.01(3)
S1 Fe1 Fe3 S2 1.37(8)
S3 Fe1 Fe3 S2 105.05(8)
Se2A Fe1 Fe3 S2 -164.87(8)
Se1 Fe1 Fe3 S2 -105.26(6)
Fe2 Fe1 Fe3 S2 -33.83(6)
W1 Fe1 Fe3 S2 38.29(5)
S1 Fe1 Fe3 S3 -103.68(8)
Se2A Fe1 Fe3 S3 90.07(10)
Se1 Fe1 Fe3 S3 149.68(7)
Fe2 Fe1 Fe3 S3 -138.89(7)
W1 Fe1 Fe3 S3 -66.76(6)
S1 Fe1 Fe3 S7A 155.0(3)
S3 Fe1 Fe3 S7A -101.4(3)
Se2A Fe1 Fe3 S7A -11.3(3)
Se1 Fe1 Fe3 S7A 48.3(3)
Fe2 Fe1 Fe3 S7A 119.8(3)
W1 Fe1 Fe3 S7A -168.1(3)
S1 Fe1 Fe3 S7B 154.2(5)
S3 Fe1 Fe3 S7B -102.1(5)
Se2A Fe1 Fe3 S7B -12.0(5)
Se1 Fe1 Fe3 S7B 47.6(5)
Fe2 Fe1 Fe3 S7B 119.0(5)
W1 Fe1 Fe3 S7B -168.9(5)
S1 Fe1 Fe3 Se1 106.63(6)
S3 Fe1 Fe3 Se1 -149.68(7)
Se2A Fe1 Fe3 Se1 -59.61(8)
Fe2 Fe1 Fe3 Se1 71.43(4)
W1 Fe1 Fe3 Se1 143.56(4)
S1 Fe1 Fe3 Fe2 35.20(5)
S3 Fe1 Fe3 Fe2 138.89(7)
Se2A Fe1 Fe3 Fe2 -131.04(9)
Se1 Fe1 Fe3 Fe2 -71.43(4)
W1 Fe1 Fe3 Fe2 72.13(3)
S1 Fe1 Fe3 W1 -36.92(5)
S3 Fe1 Fe3 W1 66.76(6)
Se2A Fe1 Fe3 W1 156.83(8)
Se1 Fe1 Fe3 W1 -143.56(4)
Fe2 Fe1 Fe3 W1 -72.13(3)
N2 W1 Fe3 S2 -1.0(2)
N6 W1 Fe3 S2 81.43(16)
N4 W1 Fe3 S2 166.0(2)
S3 W1 Fe3 S2 162.01(8)
S1 W1 Fe3 S2 -98.91(7)
Fe2 W1 Fe3 S2 -65.72(6)
Fe1 W1 Fe3 S2 -133.56(6)
N2 W1 Fe3 S3 -163.0(2)
N6 W1 Fe3 S3 -80.57(16)
N4 W1 Fe3 S3 3.9(2)
S1 W1 Fe3 S3 99.08(7)
S2 W1 Fe3 S3 -162.01(8)
Fe2 W1 Fe3 S3 132.27(6)
Fe1 W1 Fe3 S3 64.43(6)
N2 W1 Fe3 S7A -58.4(3)
N6 W1 Fe3 S7A 24.0(3)
N4 W1 Fe3 S7A 108.5(3)
S3 W1 Fe3 S7A 104.6(2)
S1 W1 Fe3 S7A -156.3(2)
S2 W1 Fe3 S7A -57.4(2)
Fe2 W1 Fe3 S7A -123.2(2)
Fe1 W1 Fe3 S7A 169.0(2)
N2 W1 Fe3 S7B -75.3(13)
N6 W1 Fe3 S7B 7.1(13)
N4 W1 Fe3 S7B 91.6(13)
S3 W1 Fe3 S7B 87.6(13)
S1 W1 Fe3 S7B -173.3(13)
S2 W1 Fe3 S7B -74.4(13)
Fe2 W1 Fe3 S7B -140.1(13)
Fe1 W1 Fe3 S7B 152.1(13)
N2 W1 Fe3 Se1 99.8(2)
N6 W1 Fe3 Se1 -177.82(16)
N4 W1 Fe3 Se1 -93.3(2)
S3 W1 Fe3 Se1 -97.25(7)
S1 W1 Fe3 Se1 1.83(6)
S2 W1 Fe3 Se1 100.74(7)
Fe2 W1 Fe3 Se1 35.02(4)
Fe1 W1 Fe3 Se1 -32.82(4)
N2 W1 Fe3 Fe2 64.7(2)
N6 W1 Fe3 Fe2 147.16(16)
N4 W1 Fe3 Fe2 -128.3(2)
S3 W1 Fe3 Fe2 -132.27(6)
S1 W1 Fe3 Fe2 -33.19(5)
S2 W1 Fe3 Fe2 65.72(6)
Fe1 W1 Fe3 Fe2 -67.83(4)
N2 W1 Fe3 Fe1 132.6(2)
N6 W1 Fe3 Fe1 -145.01(16)
N4 W1 Fe3 Fe1 -60.5(2)
S3 W1 Fe3 Fe1 -64.43(6)
S1 W1 Fe3 Fe1 34.65(5)
S2 W1 Fe3 Fe1 133.56(6)
Fe2 W1 Fe3 Fe1 67.83(4)
Fe1 Se2A Fe4 S4 90.69(7)
Fe1 Se2A Fe4 S6 -143.28(7)
Fe1 Se2A Fe4 Fe5 27.15(8)
Fe1 Se2A Fe4 Fe6 -77.00(8)
Fe1 Se2A Fe4 Se1 -25.45(4)
Fe1 Se2A Fe4 W2 150.67(10)
Fe5 Se1 Fe4 S4 22.09(6)
Fe3 Se1 Fe4 S4 -103.05(7)
Fe6 Se1 Fe4 S4 95.69(6)
Fe1 Se1 Fe4 S4 -94.69(6)
Fe2 Se1 Fe4 S4 -42.13(6)
Fe5 Se1 Fe4 S6 -95.75(6)
Fe3 Se1 Fe4 S6 139.11(7)
Fe6 Se1 Fe4 S6 -22.15(6)
Fe1 Se1 Fe4 S6 147.47(6)
Fe2 Se1 Fe4 S6 -159.97(6)
Fe5 Se1 Fe4 Se2A 141.25(5)
Fe3 Se1 Fe4 Se2A 16.11(7)
Fe6 Se1 Fe4 Se2A -145.14(5)
Fe1 Se1 Fe4 Se2A 24.47(4)
Fe2 Se1 Fe4 Se2A 77.03(5)
Fe3 Se1 Fe4 Fe5 -125.14(6)
Fe6 Se1 Fe4 Fe5 73.61(4)
Fe1 Se1 Fe4 Fe5 -116.78(4)
Fe2 Se1 Fe4 Fe5 -64.22(4)
Fe5 Se1 Fe4 Fe6 -73.61(4)
Fe3 Se1 Fe4 Fe6 161.25(6)
Fe1 Se1 Fe4 Fe6 169.61(4)
Fe2 Se1 Fe4 Fe6 -137.83(4)
Fe5 Se1 Fe4 W2 -36.79(4)
Fe3 Se1 Fe4 W2 -161.93(5)
Fe6 Se1 Fe4 W2 36.82(4)
Fe1 Se1 Fe4 W2 -153.57(4)
Fe2 Se1 Fe4 W2 -101.01(4)
N8 W2 Fe4 S4 165.2(2)
N12 W2 Fe4 S4 80.12(16)
N10 W2 Fe4 S4 -6.5(2)
S6 W2 Fe4 S4 157.73(8)
S5 W2 Fe4 S4 -100.53(7)
Fe6 W2 Fe4 S4 -136.95(6)
Fe5 W2 Fe4 S4 -65.59(6)
N8 W2 Fe4 S6 7.5(2)
N12 W2 Fe4 S6 -77.61(16)
N10 W2 Fe4 S6 -164.2(2)
S4 W2 Fe4 S6 -157.73(8)
S5 W2 Fe4 S6 101.74(7)
Fe6 W2 Fe4 S6 65.33(6)
Fe5 W2 Fe4 S6 136.68(6)
N8 W2 Fe4 Se2A 90.2(2)
N12 W2 Fe4 Se2A 5.15(18)
N10 W2 Fe4 Se2A -81.5(2)
S4 W2 Fe4 Se2A -74.97(11)
S6 W2 Fe4 Se2A 82.75(11)
S5 W2 Fe4 Se2A -175.50(10)
Fe6 W2 Fe4 Se2A 148.08(11)
Fe5 W2 Fe4 Se2A -140.57(11)
N8 W2 Fe4 Fe5 -129.2(2)
N12 W2 Fe4 Fe5 145.72(15)
N10 W2 Fe4 Fe5 59.1(2)
S4 W2 Fe4 Fe5 65.59(6)
S6 W2 Fe4 Fe5 -136.68(6)
S5 W2 Fe4 Fe5 -34.93(5)
Fe6 W2 Fe4 Fe5 -71.35(4)
N8 W2 Fe4 Fe6 -57.8(2)
N12 W2 Fe4 Fe6 -142.93(15)
N10 W2 Fe4 Fe6 130.5(2)
S4 W2 Fe4 Fe6 136.95(6)
S6 W2 Fe4 Fe6 -65.33(6)
S5 W2 Fe4 Fe6 36.42(5)
Fe5 W2 Fe4 Fe6 71.35(4)
N8 W2 Fe4 Se1 -93.8(2)
N12 W2 Fe4 Se1 -178.90(15)
N10 W2 Fe4 Se1 94.5(2)
S4 W2 Fe4 Se1 100.98(7)
S6 W2 Fe4 Se1 -101.29(7)
S5 W2 Fe4 Se1 0.45(6)
Fe6 W2 Fe4 Se1 -35.97(4)
Fe5 W2 Fe4 Se1 35.38(4)
C33A S9A Fe5 S4 25.4(3)
Fe2 S9A Fe5 S4 -87.41(7)
C33A S9A Fe5 S5 -105.3(3)
Fe2 S9A Fe5 S5 141.89(7)
C33A S9A Fe5 Se1 142.4(3)
Fe2 S9A Fe5 Se1 29.60(5)
C33A S9A Fe5 Fe4 90.3(3)
Fe2 S9A Fe5 Fe4 -22.54(9)
C33A S9A Fe5 Fe6 -173.2(3)
Fe2 S9A Fe5 Fe6 74.00(9)
C33A S9A Fe5 W2 -35.5(3)
Fe2 S9A Fe5 W2 -148.31(11)
Fe3 Se1 Fe5 S4 100.96(8)
Fe6 Se1 Fe5 S4 -92.27(6)
Fe1 Se1 Fe5 S4 37.12(7)
Fe2 Se1 Fe5 S4 91.23(6)
Fe4 Se1 Fe5 S4 -22.63(6)
Fe3 Se1 Fe5 S5 -139.10(7)
Fe6 Se1 Fe5 S5 27.67(6)
Fe1 Se1 Fe5 S5 157.06(6)
Fe2 Se1 Fe5 S5 -148.83(6)
Fe4 Se1 Fe5 S5 97.31(6)
Fe3 Se1 Fe5 S9A -17.68(8)
Fe6 Se1 Fe5 S9A 149.09(6)
Fe1 Se1 Fe5 S9A -81.52(5)
Fe2 Se1 Fe5 S9A -27.41(5)
Fe4 Se1 Fe5 S9A -141.26(6)
Fe3 Se1 Fe5 Fe4 123.59(6)
Fe6 Se1 Fe5 Fe4 -69.65(4)
Fe1 Se1 Fe5 Fe4 59.75(4)
Fe2 Se1 Fe5 Fe4 113.85(4)
Fe3 Se1 Fe5 Fe6 -166.77(6)
Fe1 Se1 Fe5 Fe6 129.39(4)
Fe2 Se1 Fe5 Fe6 -176.50(4)
Fe4 Se1 Fe5 Fe6 69.65(4)
Fe3 Se1 Fe5 W2 161.33(5)
Fe6 Se1 Fe5 W2 -31.90(4)
Fe1 Se1 Fe5 W2 97.49(4)
Fe2 Se1 Fe5 W2 151.60(4)
Fe4 Se1 Fe5 W2 37.75(4)
S6 Fe4 Fe5 S4 -101.39(8)
Se2A Fe4 Fe5 S4 87.45(9)
Fe6 Fe4 Fe5 S4 -136.20(6)
Se1 Fe4 Fe5 S4 154.45(6)
W2 Fe4 Fe5 S4 -65.64(5)
S4 Fe4 Fe5 S5 103.62(8)
S6 Fe4 Fe5 S5 2.22(8)
Se2A Fe4 Fe5 S5 -168.94(8)
Fe6 Fe4 Fe5 S5 -32.59(6)
Se1 Fe4 Fe5 S5 -101.94(6)
W2 Fe4 Fe5 S5 37.97(5)
S4 Fe4 Fe5 S9A -90.52(10)
S6 Fe4 Fe5 S9A 168.09(9)
Se2A Fe4 Fe5 S9A -3.07(13)
Fe6 Fe4 Fe5 S9A 133.28(9)
Se1 Fe4 Fe5 S9A 63.93(8)
W2 Fe4 Fe5 S9A -156.16(9)
S4 Fe4 Fe5 Se1 -154.45(6)
S6 Fe4 Fe5 Se1 104.16(6)
Se2A Fe4 Fe5 Se1 -67.00(7)
Fe6 Fe4 Fe5 Se1 69.35(4)
W2 Fe4 Fe5 Se1 139.91(4)
S4 Fe4 Fe5 Fe6 136.20(6)
S6 Fe4 Fe5 Fe6 34.81(6)
Se2A Fe4 Fe5 Fe6 -136.35(8)
Se1 Fe4 Fe5 Fe6 -69.35(4)
W2 Fe4 Fe5 Fe6 70.56(3)
S4 Fe4 Fe5 W2 65.64(5)
S6 Fe4 Fe5 W2 -35.75(5)
Se2A Fe4 Fe5 W2 153.09(8)
Fe6 Fe4 Fe5 W2 -70.56(3)
Se1 Fe4 Fe5 W2 -139.91(4)
N8 W2 Fe5 S4 -164.6(2)
N12 W2 Fe5 S4 5.4(2)
N10 W2 Fe5 S4 -79.38(15)
S6 W2 Fe5 S4 98.93(7)
S5 W2 Fe5 S4 -160.30(8)
Fe6 W2 Fe5 S4 134.40(6)
Fe4 W2 Fe5 S4 65.62(6)
N8 W2 Fe5 S5 -4.3(2)
N12 W2 Fe5 S5 165.7(2)
N10 W2 Fe5 S5 80.92(15)
S4 W2 Fe5 S5 160.30(8)
S6 W2 Fe5 S5 -100.77(7)
Fe6 W2 Fe5 S5 -65.30(6)
Fe4 W2 Fe5 S5 -134.08(6)
N8 W2 Fe5 S9A -89.8(3)
N12 W2 Fe5 S9A 80.1(3)
N10 W2 Fe5 S9A -4.59(19)
S4 W2 Fe5 S9A 74.79(13)
S6 W2 Fe5 S9A 173.71(13)
S5 W2 Fe5 S9A -85.52(13)
Fe6 W2 Fe5 S9A -150.82(13)
Fe4 W2 Fe5 S9A 140.41(13)
N8 W2 Fe5 Se1 92.4(2)
N12 W2 Fe5 Se1 -97.6(2)
N10 W2 Fe5 Se1 177.65(15)
S4 W2 Fe5 Se1 -102.97(7)
S6 W2 Fe5 Se1 -4.04(6)
S5 W2 Fe5 Se1 96.73(7)
Fe6 W2 Fe5 Se1 31.43(4)
Fe4 W2 Fe5 Se1 -37.35(4)
N8 W2 Fe5 Fe4 129.8(2)
N12 W2 Fe5 Fe4 -60.3(2)
N10 W2 Fe5 Fe4 -145.00(15)
S4 W2 Fe5 Fe4 -65.62(6)
S6 W2 Fe5 Fe4 33.30(5)
S5 W2 Fe5 Fe4 134.08(6)
Fe6 W2 Fe5 Fe4 68.77(4)
N8 W2 Fe5 Fe6 61.0(2)
N12 W2 Fe5 Fe6 -129.0(2)
N10 W2 Fe5 Fe6 146.23(15)
S4 W2 Fe5 Fe6 -134.40(6)
S6 W2 Fe5 Fe6 -35.47(5)
S5 W2 Fe5 Fe6 65.30(6)
Fe4 W2 Fe5 Fe6 -68.77(4)
C32A S8A Fe6 S6 -38.4(7)
C32A S8A Fe6 S5 96.1(6)
C32A S8A Fe6 S8B -16(4)
C32A S8A Fe6 Se1 -153.1(6)
C32A S8A Fe6 Fe4 -100.9(6)
C32A S8A Fe6 Fe5 168.8(5)
C32A S8A Fe6 W2 15.8(9)
C32B S8B Fe6 S6 154.6(17)
C32B S8B Fe6 S8A -4(3)
C32B S8B Fe6 S5 -80(2)
C32B S8B Fe6 Se1 39.7(19)
C32B S8B Fe6 Fe4 100.6(17)
C32B S8B Fe6 Fe5 2(3)
C32B S8B Fe6 W2 -161.7(14)
Fe5 Se1 Fe6 S6 92.52(7)
Fe3 Se1 Fe6 S6 -115.35(13)
Fe1 Se1 Fe6 S6 9.73(9)
Fe2 Se1 Fe6 S6 97.48(8)
Fe4 Se1 Fe6 S6 22.68(6)
Fe5 Se1 Fe6 S8A -152.88(15)
Fe3 Se1 Fe6 S8A -0.8(2)
Fe1 Se1 Fe6 S8A 124.33(16)
Fe2 Se1 Fe6 S8A -147.93(16)
Fe4 Se1 Fe6 S8A 137.27(15)
Fe5 Se1 Fe6 S5 -27.26(6)
Fe3 Se1 Fe6 S5 124.87(13)
Fe1 Se1 Fe6 S5 -110.04(7)
Fe2 Se1 Fe6 S5 -22.30(9)
Fe4 Se1 Fe6 S5 -97.10(6)
Fe5 Se1 Fe6 S8B -160.9(5)
Fe3 Se1 Fe6 S8B -8.7(5)
Fe1 Se1 Fe6 S8B 116.4(5)
Fe2 Se1 Fe6 S8B -155.9(5)
Fe4 Se1 Fe6 S8B 129.3(5)
Fe5 Se1 Fe6 Fe4 69.85(4)
Fe3 Se1 Fe6 Fe4 -138.03(13)
Fe1 Se1 Fe6 Fe4 -12.94(5)
Fe2 Se1 Fe6 Fe4 74.80(6)
Fe3 Se1 Fe6 Fe5 152.12(13)
Fe1 Se1 Fe6 Fe5 -82.79(6)
Fe2 Se1 Fe6 Fe5 4.95(6)
Fe4 Se1 Fe6 Fe5 -69.85(4)
Fe5 Se1 Fe6 W2 31.98(4)
Fe3 Se1 Fe6 W2 -175.90(11)
Fe1 Se1 Fe6 W2 -50.81(7)
Fe2 Se1 Fe6 W2 36.93(8)
Fe4 Se1 Fe6 W2 -37.87(4)
S4 Fe4 Fe6 S6 101.57(8)
Se2A Fe4 Fe6 S6 -90.09(9)
Fe5 Fe4 Fe6 S6 137.58(7)
Se1 Fe4 Fe6 S6 -154.27(7)
W2 Fe4 Fe6 S6 66.11(5)
S4 Fe4 Fe6 S8A -169.08(18)
S6 Fe4 Fe6 S8A 89.35(18)
Se2A Fe4 Fe6 S8A -0.7(2)
Fe5 Fe4 Fe6 S8A -133.07(18)
Se1 Fe4 Fe6 S8A -64.92(17)
W2 Fe4 Fe6 S8A 155.46(17)
S4 Fe4 Fe6 S5 -3.75(8)
S6 Fe4 Fe6 S5 -105.32(8)
Se2A Fe4 Fe6 S5 164.59(8)
Fe5 Fe4 Fe6 S5 32.26(5)
Se1 Fe4 Fe6 S5 100.41(6)
W2 Fe4 Fe6 S5 -39.21(5)
S4 Fe4 Fe6 S8B 175.9(6)
S6 Fe4 Fe6 S8B 74.4(6)
Se2A Fe4 Fe6 S8B -15.7(6)
Fe5 Fe4 Fe6 S8B -148.1(6)
Se1 Fe4 Fe6 S8B -79.9(6)
W2 Fe4 Fe6 S8B 140.5(6)
S4 Fe4 Fe6 Se1 -104.16(6)
S6 Fe4 Fe6 Se1 154.27(7)
Se2A Fe4 Fe6 Se1 64.18(8)
Fe5 Fe4 Fe6 Se1 -68.15(4)
W2 Fe4 Fe6 Se1 -139.62(4)
S4 Fe4 Fe6 Fe5 -36.01(6)
S6 Fe4 Fe6 Fe5 -137.58(7)
Se2A Fe4 Fe6 Fe5 132.33(8)
Se1 Fe4 Fe6 Fe5 68.15(4)
W2 Fe4 Fe6 Fe5 -71.47(3)
S4 Fe4 Fe6 W2 35.46(5)
S6 Fe4 Fe6 W2 -66.11(5)
Se2A Fe4 Fe6 W2 -156.20(8)
Fe5 Fe4 Fe6 W2 71.47(3)
Se1 Fe4 Fe6 W2 139.62(4)
S4 Fe5 Fe6 S6 0.98(8)
S5 Fe5 Fe6 S6 105.44(7)
S9A Fe5 Fe6 S6 -161.67(9)
Se1 Fe5 Fe6 S6 -107.43(6)
Fe4 Fe5 Fe6 S6 -34.90(5)
W2 Fe5 Fe6 S6 38.23(5)
S4 Fe5 Fe6 S8A 155.1(3)
S5 Fe5 Fe6 S8A -100.5(3)
S9A Fe5 Fe6 S8A -7.6(3)
Se1 Fe5 Fe6 S8A 46.7(3)
Fe4 Fe5 Fe6 S8A 119.2(3)
W2 Fe5 Fe6 S8A -167.7(3)
S4 Fe5 Fe6 S5 -104.46(8)
S9A Fe5 Fe6 S5 92.89(10)
Se1 Fe5 Fe6 S5 147.13(6)
Fe4 Fe5 Fe6 S5 -140.34(7)
W2 Fe5 Fe6 S5 -67.22(5)
S4 Fe5 Fe6 S8B 153.0(14)
S5 Fe5 Fe6 S8B -102.6(14)
S9A Fe5 Fe6 S8B -9.7(14)
Se1 Fe5 Fe6 S8B 44.6(14)
Fe4 Fe5 Fe6 S8B 117.1(14)
W2 Fe5 Fe6 S8B -169.8(14)
S4 Fe5 Fe6 Se1 108.41(6)
S5 Fe5 Fe6 Se1 -147.13(6)
S9A Fe5 Fe6 Se1 -54.24(8)
Fe4 Fe5 Fe6 Se1 72.53(4)
W2 Fe5 Fe6 Se1 145.65(4)
S4 Fe5 Fe6 Fe4 35.88(5)
S5 Fe5 Fe6 Fe4 140.34(7)
S9A Fe5 Fe6 Fe4 -126.76(9)
Se1 Fe5 Fe6 Fe4 -72.53(4)
W2 Fe5 Fe6 Fe4 73.13(3)
S4 Fe5 Fe6 W2 -37.24(5)
S5 Fe5 Fe6 W2 67.22(5)
S9A Fe5 Fe6 W2 160.11(9)
Se1 Fe5 Fe6 W2 -145.65(4)
Fe4 Fe5 Fe6 W2 -73.13(3)
N8 W2 Fe6 S6 81.32(15)
N12 W2 Fe6 S6 -1.9(2)
N10 W2 Fe6 S6 166.7(2)
S4 W2 Fe6 S6 -98.59(7)
S5 W2 Fe6 S6 162.17(8)
Fe5 W2 Fe6 S6 -133.44(6)
Fe4 W2 Fe6 S6 -65.49(6)
N8 W2 Fe6 S8A 15.8(4)
N12 W2 Fe6 S8A -67.4(5)
N10 W2 Fe6 S8A 101.3(5)
S4 W2 Fe6 S8A -164.1(4)
S6 W2 Fe6 S8A -65.5(4)
S5 W2 Fe6 S8A 96.7(4)
Fe5 W2 Fe6 S8A 161.1(4)
Fe4 W2 Fe6 S8A -131.0(4)
N8 W2 Fe6 S5 -80.85(15)
N12 W2 Fe6 S5 -164.1(2)
N10 W2 Fe6 S5 4.6(2)
S4 W2 Fe6 S5 99.23(7)
S6 W2 Fe6 S5 -162.17(8)
Fe5 W2 Fe6 S5 64.38(6)
Fe4 W2 Fe6 S5 132.34(6)
N8 W2 Fe6 S8B 26.5(11)
N12 W2 Fe6 S8B -56.7(11)
N10 W2 Fe6 S8B 112.0(11)
S4 W2 Fe6 S8B -153.4(10)
S6 W2 Fe6 S8B -54.8(10)
S5 W2 Fe6 S8B 107.4(10)
Fe5 W2 Fe6 S8B 171.8(10)
Fe4 W2 Fe6 S8B -120.3(10)
N8 W2 Fe6 Se1 -176.02(14)
N12 W2 Fe6 Se1 100.7(2)
N10 W2 Fe6 Se1 -90.6(2)
S4 W2 Fe6 Se1 4.06(6)
S6 W2 Fe6 Se1 102.66(7)
S5 W2 Fe6 Se1 -95.17(6)
Fe5 W2 Fe6 Se1 -30.79(4)
Fe4 W2 Fe6 Se1 37.16(4)
N8 W2 Fe6 Fe4 146.81(14)
N12 W2 Fe6 Fe4 63.6(2)
N10 W2 Fe6 Fe4 -127.8(2)
S4 W2 Fe6 Fe4 -33.10(5)
S6 W2 Fe6 Fe4 65.49(6)
S5 W2 Fe6 Fe4 -132.34(6)
Fe5 W2 Fe6 Fe4 -67.95(4)
N8 W2 Fe6 Fe5 -145.23(14)
N12 W2 Fe6 Fe5 131.5(2)
N10 W2 Fe6 Fe5 -59.8(2)
S4 W2 Fe6 Fe5 34.85(5)
S6 W2 Fe6 Fe5 133.44(6)
S5 W2 Fe6 Fe5 -64.38(6)
Fe4 W2 Fe6 Fe5 67.95(4)
S2 Fe2 S1 Fe1 96.76(7)
S9A Fe2 S1 Fe1 -129.69(6)
Se1 Fe2 S1 Fe1 -23.79(6)
Fe3 Fe2 S1 Fe1 38.93(5)
W1 Fe2 S1 Fe1 77.51(4)
S2 Fe2 S1 W1 19.25(7)
S9A Fe2 S1 W1 152.80(6)
Se1 Fe2 S1 W1 -101.30(5)
Fe1 Fe2 S1 W1 -77.51(4)
Fe3 Fe2 S1 W1 -38.58(5)
S3 Fe1 S1 Fe2 -93.38(7)
Se2A Fe1 S1 Fe2 134.30(5)
Se1 Fe1 S1 Fe2 23.78(6)
Fe3 Fe1 S1 Fe2 -37.03(5)
W1 Fe1 S1 Fe2 -76.27(4)
S3 Fe1 S1 W1 -17.10(7)
Se2A Fe1 S1 W1 -149.42(5)
Se1 Fe1 S1 W1 100.05(5)
Fe2 Fe1 S1 W1 76.27(4)
Fe3 Fe1 S1 W1 39.24(5)
N2 W1 S1 Fe2 -102.87(15)
N6 W1 S1 Fe2 -145.8(6)
N4 W1 S1 Fe2 175.85(15)
S3 W1 S1 Fe2 89.16(6)
S2 W1 S1 Fe2 -17.73(7)
Fe3 W1 S1 Fe2 35.38(5)
Fe1 W1 S1 Fe2 73.18(5)
N2 W1 S1 Fe1 -176.05(15)
N6 W1 S1 Fe1 141.0(6)
N4 W1 S1 Fe1 102.67(15)
S3 W1 S1 Fe1 15.98(6)
S2 W1 S1 Fe1 -90.91(6)
Fe2 W1 S1 Fe1 -73.18(5)
Fe3 W1 S1 Fe1 -37.80(5)
S3 Fe3 S2 Fe2 91.78(7)
S7A Fe3 S2 Fe2 -131.66(12)
S7B Fe3 S2 Fe2 -122.9(4)
Se1 Fe3 S2 Fe2 -25.98(6)
Fe1 Fe3 S2 Fe2 35.22(5)
W1 Fe3 S2 Fe2 76.01(5)
S3 Fe3 S2 W1 15.78(7)
S7A Fe3 S2 W1 152.33(12)
S7B Fe3 S2 W1 161.1(4)
Se1 Fe3 S2 W1 -101.99(5)
Fe2 Fe3 S2 W1 -76.01(5)
Fe1 Fe3 S2 W1 -40.79(5)
S1 Fe2 S2 Fe3 -96.00(7)
S9A Fe2 S2 Fe3 130.87(7)
Se1 Fe2 S2 Fe3 25.74(6)
Fe1 Fe2 S2 Fe3 -37.27(6)
W1 Fe2 S2 Fe3 -76.77(5)
S1 Fe2 S2 W1 -19.24(7)
S9A Fe2 S2 W1 -152.36(6)
Se1 Fe2 S2 W1 102.50(5)
Fe1 Fe2 S2 W1 39.50(5)
Fe3 Fe2 S2 W1 76.77(5)
N2 W1 S2 Fe3 179.34(15)
N6 W1 S2 Fe3 -101.00(17)
N4 W1 S2 Fe3 -146.0(5)
S3 W1 S2 Fe3 -14.66(6)
S1 W1 S2 Fe3 91.72(6)
Fe2 W1 S2 Fe3 74.04(5)
Fe1 W1 S2 Fe3 38.65(5)
N2 W1 S2 Fe2 105.29(15)
N6 W1 S2 Fe2 -175.04(17)
N4 W1 S2 Fe2 139.9(5)
S3 W1 S2 Fe2 -88.70(6)
S1 W1 S2 Fe2 17.67(7)
Fe3 W1 S2 Fe2 -74.04(5)
Fe1 W1 S2 Fe2 -35.39(5)
S5 Fe5 S4 Fe4 -94.65(7)
S9A Fe5 S4 Fe4 130.36(6)
Se1 Fe5 S4 Fe4 24.11(6)
Fe6 Fe5 S4 Fe4 -37.72(5)
W2 Fe5 S4 Fe4 -77.44(5)
S5 Fe5 S4 W2 -17.22(7)
S9A Fe5 S4 W2 -152.20(6)
Se1 Fe5 S4 W2 101.55(5)
Fe4 Fe5 S4 W2 77.44(5)
Fe6 Fe5 S4 W2 39.71(5)
S6 Fe4 S4 Fe5 96.18(7)
Se2A Fe4 S4 Fe5 -133.11(6)
Fe6 Fe4 S4 Fe5 38.96(5)
Se1 Fe4 S4 Fe5 -22.90(5)
W2 Fe4 S4 Fe5 77.08(5)
S6 Fe4 S4 W2 19.10(7)
Se2A Fe4 S4 W2 149.81(5)
Fe5 Fe4 S4 W2 -77.08(5)
Fe6 Fe4 S4 W2 -38.12(5)
Se1 Fe4 S4 W2 -99.98(5)
N8 W2 S4 Fe5 142.4(5)
N12 W2 S4 Fe5 -176.57(15)
N10 W2 S4 Fe5 102.60(15)
S6 W2 S4 Fe5 -90.98(6)
S5 W2 S4 Fe5 15.86(6)
Fe6 W2 S4 Fe5 -37.86(5)
Fe4 W2 S4 Fe5 -73.10(5)
N8 W2 S4 Fe4 -144.5(5)
N12 W2 S4 Fe4 -103.47(15)
N10 W2 S4 Fe4 175.70(15)
S6 W2 S4 Fe4 -17.88(6)
S5 W2 S4 Fe4 88.96(6)
Fe6 W2 S4 Fe4 35.24(5)
Fe5 W2 S4 Fe4 73.10(5)
S4 Fe5 S5 Fe6 92.68(7)
S9A Fe5 S5 Fe6 -134.33(7)
Se1 Fe5 S5 Fe6 -29.23(6)
Fe4 Fe5 S5 Fe6 34.57(5)
W2 Fe5 S5 Fe6 75.55(5)
S4 Fe5 S5 W2 17.13(7)
S9A Fe5 S5 W2 150.11(6)
Se1 Fe5 S5 W2 -104.79(5)
Fe4 Fe5 S5 W2 -40.98(5)
Fe6 Fe5 S5 W2 -75.55(5)
S6 Fe6 S5 Fe5 -92.24(7)
S8A Fe6 S5 Fe5 132.67(19)
S8B Fe6 S5 Fe5 146.1(6)
Se1 Fe6 S5 Fe5 28.52(5)
Fe4 Fe6 S5 Fe5 -34.25(5)
W2 Fe6 S5 Fe5 -76.55(5)
S6 Fe6 S5 W2 -15.69(7)
S8A Fe6 S5 W2 -150.78(18)
S8B Fe6 S5 W2 -137.4(6)
Se1 Fe6 S5 W2 105.07(5)
Fe4 Fe6 S5 W2 42.30(5)
Fe5 Fe6 S5 W2 76.55(5)
N8 W2 S5 Fe5 177.21(15)
N12 W2 S5 Fe5 -145.3(5)
N10 W2 S5 Fe5 -101.65(15)
S4 W2 S5 Fe5 -15.85(6)
S6 W2 S5 Fe5 89.86(6)
Fe6 W2 S5 Fe5 75.44(5)
Fe4 W2 S5 Fe5 36.96(5)
N8 W2 S5 Fe6 101.77(15)
N12 W2 S5 Fe6 139.2(5)
N10 W2 S5 Fe6 -177.08(15)
S4 W2 S5 Fe6 -91.28(6)
S6 W2 S5 Fe6 14.42(6)
Fe5 W2 S5 Fe6 -75.44(5)
Fe4 W2 S5 Fe6 -38.48(5)
S8A Fe6 S6 Fe4 -126.4(2)
S5 Fe6 S6 Fe4 93.03(7)
S8B Fe6 S6 Fe4 -130.9(7)
Se1 Fe6 S6 Fe4 -24.00(6)
Fe5 Fe6 S6 Fe4 36.45(5)
W2 Fe6 S6 Fe4 77.31(5)
S8A Fe6 S6 W2 156.3(2)
S5 Fe6 S6 W2 15.73(7)
S8B Fe6 S6 W2 151.8(7)
Se1 Fe6 S6 W2 -101.31(5)
Fe4 Fe6 S6 W2 -77.31(5)
Fe5 Fe6 S6 W2 -40.85(5)
S4 Fe4 S6 Fe6 -95.63(7)
Se2A Fe4 S6 Fe6 135.51(6)
Fe5 Fe4 S6 Fe6 -37.87(6)
Se1 Fe4 S6 Fe6 23.29(6)
W2 Fe4 S6 Fe6 -76.54(5)
S4 Fe4 S6 W2 -19.10(7)
Se2A Fe4 S6 W2 -147.96(5)
Fe5 Fe4 S6 W2 38.67(5)
Fe6 Fe4 S6 W2 76.54(5)
Se1 Fe4 S6 W2 99.83(5)
N8 W2 S6 Fe6 -101.51(14)
N12 W2 S6 Fe6 178.72(14)
N10 W2 S6 Fe6 -147.6(5)
S4 W2 S6 Fe6 91.54(6)
S5 W2 S6 Fe6 -14.54(6)
Fe5 W2 S6 Fe6 38.53(5)
Fe4 W2 S6 Fe6 73.70(5)
N8 W2 S6 Fe4 -175.20(14)
N12 W2 S6 Fe4 105.02(14)
N10 W2 S6 Fe4 138.7(5)
S4 W2 S6 Fe4 17.85(6)
S5 W2 S6 Fe4 -88.23(6)
Fe6 W2 S6 Fe4 -73.70(5)
Fe5 W2 S6 Fe4 -35.16(5)
C2 N1 N2 C4 -2.6(8)
B2 N1 N2 C4 -176.6(6)
C2 N1 N2 W1 178.3(5)
B2 N1 N2 W1 4.3(8)
N6 W1 N2 C4 -138.8(7)
N4 W1 N2 C4 138.9(7)
S3 W1 N2 C4 -173.8(5)
S1 W1 N2 C4 52.4(6)
S2 W1 N2 C4 -50.3(6)
Fe2 W1 N2 C4 0.8(7)
Fe3 W1 N2 C4 -49.5(7)
Fe1 W1 N2 C4 47.4(7)
N6 W1 N2 N1 40.0(5)
N4 W1 N2 N1 -42.3(5)
S3 W1 N2 N1 5.0(9)
S1 W1 N2 N1 -128.8(5)
S2 W1 N2 N1 128.5(5)
Fe2 W1 N2 N1 179.6(4)
Fe3 W1 N2 N1 129.3(4)
Fe1 W1 N2 N1 -133.8(4)
C7 N3 N4 C9 0.9(7)
B2 N3 N4 C9 -177.9(6)
C7 N3 N4 W1 -174.1(4)
B2 N3 N4 W1 7.2(8)
N2 W1 N4 C9 -136.8(6)
N6 W1 N4 C9 142.5(6)
S3 W1 N4 C9 55.2(6)
S1 W1 N4 C9 -47.6(6)
S2 W1 N4 C9 -171.8(4)
Fe2 W1 N4 C9 -42.6(7)
Fe3 W1 N4 C9 52.0(7)
Fe1 W1 N4 C9 3.5(6)
N2 W1 N4 N3 36.4(4)
N6 W1 N4 N3 -44.3(4)
S3 W1 N4 N3 -131.6(4)
S1 W1 N4 N3 125.6(4)
S2 W1 N4 N3 1.4(8)
Fe2 W1 N4 N3 130.6(4)
Fe3 W1 N4 N3 -134.7(4)
Fe1 W1 N4 N3 176.8(4)
C12 N5 N6 C14 0.4(8)
B2 N5 N6 C14 -174.2(7)
C12 N5 N6 W1 -177.0(5)
B2 N5 N6 W1 8.4(8)
N2 W1 N6 C14 137.0(7)
N4 W1 N6 C14 -140.3(7)
S3 W1 N6 C14 -52.3(7)
S1 W1 N6 C14 -179.1(5)
S2 W1 N6 C14 51.1(7)
Fe2 W1 N6 C14 45.0(8)
Fe3 W1 N6 C14 -0.3(7)
Fe1 W1 N6 C14 -49.0(8)
N2 W1 N6 N5 -46.5(5)
N4 W1 N6 N5 36.1(5)
S3 W1 N6 N5 124.2(5)
S1 W1 N6 N5 -2.6(10)
S2 W1 N6 N5 -132.4(5)
Fe2 W1 N6 N5 -138.6(4)
Fe3 W1 N6 N5 176.1(5)
Fe1 W1 N6 N5 127.4(4)
C17 N7 N8 C19 -2.2(7)
B1 N7 N8 C19 -175.0(6)
C17 N7 N8 W2 -178.9(5)
B1 N7 N8 W2 8.3(8)
N12 W2 N8 C19 138.1(7)
N10 W2 N8 C19 -139.8(7)
S4 W2 N8 C19 179.8(5)
S6 W2 N8 C19 51.7(6)
S5 W2 N8 C19 -51.9(6)
Fe6 W2 N8 C19 0.2(6)
Fe5 W2 N8 C19 -48.4(7)
Fe4 W2 N8 C19 45.7(7)
N12 W2 N8 N7 -46.4(4)
N10 W2 N8 N7 35.8(4)
S4 W2 N8 N7 -4.6(9)
S6 W2 N8 N7 -132.8(4)
S5 W2 N8 N7 123.7(4)
Fe6 W2 N8 N7 175.7(4)
Fe5 W2 N8 N7 127.1(4)
Fe4 W2 N8 N7 -138.7(4)
C22 N9 N10 C24 0.8(7)
B1 N9 N10 C24 178.3(6)
C22 N9 N10 W2 -170.4(4)
B1 N9 N10 W2 7.1(8)
N8 W2 N10 C24 147.7(7)
N12 W2 N10 C24 -131.4(7)
S4 W2 N10 C24 -42.8(6)
S6 W2 N10 C24 -165.5(5)
S5 W2 N10 C24 59.8(7)
Fe6 W2 N10 C24 56.2(7)
Fe5 W2 N10 C24 8.4(7)
Fe4 W2 N10 C24 -37.7(8)
N8 W2 N10 N9 -44.1(5)
N12 W2 N10 N9 36.8(5)
S4 W2 N10 N9 125.4(5)
S6 W2 N10 N9 2.8(9)
S5 W2 N10 N9 -131.9(5)
Fe6 W2 N10 N9 -135.6(4)
Fe5 W2 N10 N9 176.6(4)
Fe4 W2 N10 N9 130.6(4)
C27 N11 N12 C29 -1.9(7)
B1 N11 N12 C29 -178.3(6)
C27 N11 N12 W2 178.5(4)
B1 N11 N12 W2 2.1(8)
N8 W2 N12 C29 -138.3(7)
N10 W2 N12 C29 139.2(7)
S4 W2 N12 C29 52.5(7)
S6 W2 N12 C29 -49.6(7)
S5 W2 N12 C29 -176.4(5)
Fe6 W2 N12 C29 -48.1(7)
Fe5 W2 N12 C29 48.2(8)
Fe4 W2 N12 C29 1.2(7)
N8 W2 N12 N11 41.1(5)
N10 W2 N12 N11 -41.4(5)
S4 W2 N12 N11 -128.1(5)
S6 W2 N12 N11 129.8(5)
S5 W2 N12 N11 3.0(9)
Fe6 W2 N12 N11 131.3(4)
Fe5 W2 N12 N11 -132.3(4)
Fe4 W2 N12 N11 -179.3(4)
N2 N1 C2 C3 2.5(9)
B2 N1 C2 C3 175.9(7)
N2 N1 C2 C1 -178.5(9)
B2 N1 C2 C1 -5.0(14)
N1 C2 C3 C4 -1.3(10)
C1 C2 C3 C4 179.7(10)
N1 N2 C4 C3 1.8(8)
W1 N2 C4 C3 -179.3(5)
N1 N2 C4 C5 176.5(7)
W1 N2 C4 C5 -4.6(12)
C2 C3 C4 N2 -0.3(10)
C2 C3 C4 C5 -175.0(8)
N4 N3 C7 C8 -0.6(7)
B2 N3 C7 C8 178.0(7)
N4 N3 C7 C6 -178.9(6)
B2 N3 C7 C6 -0.3(11)
N3 C7 C8 C9 0.1(7)
C6 C7 C8 C9 178.2(7)
N3 N4 C9 C8 -0.9(7)
W1 N4 C9 C8 173.0(4)
N3 N4 C9 C10 179.4(6)
W1 N4 C9 C10 -6.7(10)
C7 C8 C9 N4 0.5(7)
C7 C8 C9 C10 -179.8(6)
N6 N5 C12 C13 -1.8(9)
B2 N5 C12 C13 172.1(7)
N6 N5 C12 C11 178.5(7)
B2 N5 C12 C11 -7.5(13)
N5 C12 C13 C14 2.5(10)
C11 C12 C13 C14 -177.9(9)
N5 N6 C14 C13 1.1(8)
W1 N6 C14 C13 177.9(5)
N5 N6 C14 C15 177.9(7)
W1 N6 C14 C15 -5.3(12)
C12 C13 C14 N6 -2.3(9)
C12 C13 C14 C15 -178.9(8)
N8 N7 C17 C18 1.7(8)
B1 N7 C17 C18 173.8(7)
N8 N7 C17 C16 -176.9(7)
B1 N7 C17 C16 -4.8(12)
N7 C17 C18 C19 -0.5(9)
C16 C17 C18 C19 178.0(8)
N7 N8 C19 C18 1.8(8)
W2 N8 C19 C18 177.9(5)
N7 N8 C19 C20 179.7(7)
W2 N8 C19 C20 -4.3(11)
C17 C18 C19 N8 -0.9(9)
C17 C18 C19 C20 -178.7(7)
N10 N9 C22 C23 0.1(8)
B1 N9 C22 C23 -177.1(7)
N10 N9 C22 C21 -179.6(7)
B1 N9 C22 C21 3.2(11)
N9 C22 C23 C24 -0.9(9)
C21 C22 C23 C24 178.7(8)
N9 N10 C24 C23 -1.4(8)
W2 N10 C24 C23 168.0(5)
N9 N10 C24 C25 178.9(7)
W2 N10 C24 C25 -11.7(11)
C22 C23 C24 N10 1.5(9)
C22 C23 C24 C25 -178.8(7)
N12 N11 C27 C28 1.8(8)
B1 N11 C27 C28 178.0(7)
N12 N11 C27 C26 -179.0(6)
B1 N11 C27 C26 -2.7(11)
N11 C27 C28 C29 -1.0(8)
C26 C27 C28 C29 179.8(7)
N11 N12 C29 C28 1.2(8)
W2 N12 C29 C28 -179.3(5)
N11 N12 C29 C30 -178.2(7)
W2 N12 C29 C30 1.3(12)
C27 C28 C29 N12 -0.2(9)
C27 C28 C29 C30 179.3(7)
C22 N9 B1 N11 112.2(7)
N10 N9 B1 N11 -64.8(8)
C22 N9 B1 N7 -128.2(7)
N10 N9 B1 N7 54.8(8)
C27 N11 B1 N9 -116.3(7)
N12 N11 B1 N9 59.6(8)
C27 N11 B1 N7 123.8(7)
N12 N11 B1 N7 -60.3(8)
C17 N7 B1 N9 123.6(7)
N8 N7 B1 N9 -65.0(8)
C17 N7 B1 N11 -117.5(7)
N8 N7 B1 N11 53.9(8)
C7 N3 B2 N5 -122.7(7)
N4 N3 B2 N5 55.9(8)
C7 N3 B2 N1 117.3(7)
N4 N3 B2 N1 -64.1(8)
C12 N5 B2 N3 120.9(8)
N6 N5 B2 N3 -65.7(8)
C12 N5 B2 N1 -118.8(8)
N6 N5 B2 N1 54.6(8)
C2 N1 B2 N3 -115.2(8)
N2 N1 B2 N3 57.6(8)
C2 N1 B2 N5 124.3(8)
N2 N1 B2 N5 -62.9(8)
C93A O6A C92A C91A -168(4)
C92A O6A C93A C94A -176(4)
C92B O6B C93B C94B 175(6)
C93B O6B C92B C91B 176(7)
C47 N13 C41 C42 -55.2(10)
C45 N13 C41 C42 -177.2(7)
C43 N13 C41 C42 62.8(9)
C41 N13 C43 C44 53.4(11)
C47 N13 C43 C44 174.0(9)
C45 N13 C43 C44 -64.0(11)
C41 N13 C45 C46 -179.8(9)
C47 N13 C45 C46 59.1(10)
C43 N13 C45 C46 -59.3(11)
C41 N13 C47 C48 -58.3(10)
C45 N13 C47 C48 60.0(9)
C43 N13 C47 C48 -179.1(8)
S1 Fe1 S3 Fe3 92.87(7)
Se2A Fe1 S3 Fe3 -138.19(6)
Se1 Fe1 S3 Fe3 -26.71(6)
Fe2 Fe1 S3 Fe3 35.44(6)
W1 Fe1 S3 Fe3 75.74(5)
S1 Fe1 S3 W1 17.13(7)
Se2A Fe1 S3 W1 146.07(5)
Se1 Fe1 S3 W1 -102.45(5)
Fe2 Fe1 S3 W1 -40.30(5)
Fe3 Fe1 S3 W1 -75.74(5)
S2 Fe3 S3 Fe1 -92.62(7)
S7A Fe3 S3 Fe1 143.07(15)
S7B Fe3 S3 Fe1 123.8(4)
Se1 Fe3 S3 Fe1 26.82(6)
Fe2 Fe3 S3 Fe1 -35.09(5)
W1 Fe3 S3 Fe1 -76.76(5)
S2 Fe3 S3 W1 -15.86(7)
S7A Fe3 S3 W1 -140.17(14)
S7B Fe3 S3 W1 -159.5(4)
Se1 Fe3 S3 W1 103.59(5)
Fe2 Fe3 S3 W1 41.67(5)
Fe1 Fe3 S3 W1 76.76(5)
N2 W1 S3 Fe1 -148.3(5)
N6 W1 S3 Fe1 177.33(15)
N4 W1 S3 Fe1 -101.65(13)
S1 W1 S3 Fe1 -15.93(6)
S2 W1 S3 Fe1 90.36(6)
Fe2 W1 S3 Fe1 37.11(5)
Fe3 W1 S3 Fe1 75.83(5)
N2 W1 S3 Fe3 135.8(5)
N6 W1 S3 Fe3 101.50(15)
N4 W1 S3 Fe3 -177.48(13)
S1 W1 S3 Fe3 -91.76(6)
S2 W1 S3 Fe3 14.53(6)
Fe2 W1 S3 Fe3 -38.72(5)
Fe1 W1 S3 Fe3 -75.83(5)
C61A N15 C63 C64B 4(6)
C61B N15 C63 C64B 12(7)
C67A N15 C63 C64B 132(6)
C67B N15 C63 C64B 112(6)
C65A N15 C63 C64B -107(6)
C65B N15 C63 C64B -120(6)
C61A N15 C63 C64A 61.7(12)
C61B N15 C63 C64A 70(4)
C67A N15 C63 C64A -170.5(8)
C67B N15 C63 C64A 170.0(8)
C65A N15 C63 C64A -49.0(10)
C65B N15 C63 C64A -62.1(11)
C61B N15 C61A C62A -107(4)
C63 N15 C61A C62A 58.3(14)
C67A N15 C61A C62A -63.1(15)
C67B N15 C61A C62A -47.5(14)
C65A N15 C61A C62A 169.7(10)
C65B N15 C61A C62A -168.7(10)
C61A N15 C61B C62B 61(2)
C63 N15 C61B C62B 43(7)
C67A N15 C61B C62B -80(5)
C67B N15 C61B C62B -62(5)
C65A N15 C61B C62B 163(4)
C65B N15 C61B C62B -177(5)
C61A N15 C65A C66A -178.0(8)
C61B N15 C65A C66A 157(3)
C63 N15 C65A C66A -63.7(6)
C67A N15 C65A C66A 52.7(6)
C67B N15 C65A C66A 56.6(9)
C65B N15 C65A C66A 83.84(17)
C61A N15 C67A C68A -57.9(11)
C61B N15 C67A C68A -41.0(14)
C63 N15 C67A C68A 179.5(5)
C67B N15 C67A C68A -107.51(16)
C65A N15 C67A C68A 64.2(6)
C65B N15 C67A C68A 53.4(5)
C61A N15 C65B C66B -173.6(8)
C61B N15 C65B C66B 165(3)
C63 N15 C65B C66B -48.4(8)
C67A N15 C65B C66B 65.5(5)
C67B N15 C65B C66B 72.6(6)
C65A N15 C65B C66B -86.13(16)
C61A N15 C67B C68B -75.5(9)
C61B N15 C67B C68B -55(2)
C63 N15 C67B C68B 172.0(5)
C67A N15 C67B C68B 60.47(17)
C65A N15 C67B C68B 49.9(9)
C65B N15 C67B C68B 39.5(6)
C71 N18 C73 O1 -7.7
C72 N18 C73 O1 177.6
C75 N16 C76 O2 179.4
C74 N16 C76 O2 1.3
C78 N17 C80 O3 -152.8
C79 N17 C80 O3 19.6
C81 N19 C83 O4 16.8
C82 N19 C83 O4 -154.1
